data_4028118
loop_
_publ_author_name
'Ying Han'
'Jing Cao'
'Peng-Fei Li'
'Qian-Shou Zong'
'Jian-Min Zhao'
'Jia-Bin Guo'
'Jun-Feng Xiang'
'Chuan-Feng Chen'

_publ_section_title
;
 Complexation of Triptycene-Derived Macrotricyclic Polyether with Paraquat
 Derivatives, Diquat, and a 2,7-Diazapyrenium Salt: Guest-Induced
 Conformational Changes of the Host
;
_journal_name_full 'Journal of Organic Chemistry'
_journal_page_first 3235
_journal_page_last 3242
_journal_paper_doi 10.1021/jo400148b
_journal_volume 78
_journal_year 2013
_chemical_formula_sum 'C130 H141 F28 N7 O20 P4'
_chemical_formula_weight 2777.38
_chemical_name_systematic
; 
 ? 
;
_space_group_IT_number 2
_symmetry_cell_setting triclinic
_symmetry_space_group_name_Hall '-P 1'
_symmetry_space_group_name_H-M 'P -1'
_atom_sites_solution_hydrogens geom
_atom_sites_solution_primary direct
_atom_sites_solution_secondary difmap
_audit_creation_method SHELXL-97
_cell_angle_alpha 76.22(3)
_cell_angle_beta 78.43(3)
_cell_angle_gamma 80.62(3)
_cell_formula_units_Z 2
_cell_length_a 14.804(3)
_cell_length_b 17.814(4)
_cell_length_c 25.418(5)
_cell_measurement_reflns_used 21122
_cell_measurement_temperature 173(2)
_cell_measurement_theta_max 27.4632
_cell_measurement_theta_min 1.5902
_cell_volume 6331(3)
_computing_cell_refinement 'CrystalClear (Rigaku Inc., 2008)'
_computing_data_collection 'CrystalClear (Rigaku Inc., 2008)'
_computing_data_reduction 'CrystalClear (Rigaku Inc., 2008)'
_computing_molecular_graphics
;
 Mercury: visualization and analysis of crystal structures, C. F. Macrae,
 P. R. Edgington, P. McCabe, E. Pidcock, G. P. Shields, R. Taylor,
 M. Towler and J. van de Streek, J. Appl. Cryst., 39, 453-457, 2006.
;
_computing_publication_material 'SHELX-97 (Sheldrick, 2008)'
_computing_structure_refinement 'SHELX-97 (Sheldrick, 2008)'
_computing_structure_solution 'SHELX-97 (Sheldrick, 2008)'
_diffrn_ambient_temperature 173(2)
_diffrn_detector_area_resol_mean 28.5714
_diffrn_measured_fraction_theta_full 0.993
_diffrn_measured_fraction_theta_max 0.993
_diffrn_measurement_device_type 'Saturn724+ CCD'
_diffrn_measurement_method '\w scans at fixed \c = 45\%'
_diffrn_radiation_monochromator graphite
_diffrn_radiation_source 'fine-focus sealed tube'
_diffrn_radiation_type MoK\a
_diffrn_radiation_wavelength 0.71073
_diffrn_reflns_av_R_equivalents 0.0521
_diffrn_reflns_av_sigmaI/netI 0.0682
_diffrn_reflns_limit_h_max 17
_diffrn_reflns_limit_h_min -17
_diffrn_reflns_limit_k_max 21
_diffrn_reflns_limit_k_min -21
_diffrn_reflns_limit_l_max 30
_diffrn_reflns_limit_l_min -30
_diffrn_reflns_number 47194
_diffrn_reflns_theta_full 25.00
_diffrn_reflns_theta_max 25.00
_diffrn_reflns_theta_min 1.30
_exptl_absorpt_coefficient_mu 0.172
_exptl_absorpt_correction_T_max 1.0000
_exptl_absorpt_correction_T_min 0.7270
_exptl_absorpt_correction_type multi-scan
_exptl_absorpt_process_details 'CrystalClear (Rigaku Inc., 2008)'
_exptl_crystal_colour red
_exptl_crystal_density_diffrn 1.457
_exptl_crystal_description block
_exptl_crystal_F_000 2884
_exptl_crystal_size_max 0.41
_exptl_crystal_size_mid 0.40
_exptl_crystal_size_min 0.19
_refine_diff_density_max 0.581
_refine_diff_density_min -0.358
_refine_diff_density_rms 0.058
_refine_ls_extinction_method none
_refine_ls_goodness_of_fit_ref 1.174
_refine_ls_hydrogen_treatment constr
_refine_ls_matrix_type full
_refine_ls_number_parameters 1737
_refine_ls_number_reflns 22135
_refine_ls_number_restraints 86
_refine_ls_restrained_S_all 1.178
_refine_ls_R_factor_all 0.1152
_refine_ls_R_factor_gt 0.0933
_refine_ls_shift/su_max 0.007
_refine_ls_shift/su_mean 0.001
_refine_ls_structure_factor_coef Fsqd
_refine_ls_weighting_details 'calc w=1/[\s^2^(Fo^2^)+(0.0457P)^2^+9.0434P] where P=(Fo^2^+2Fc^2^)/3'
_refine_ls_weighting_scheme calc
_refine_ls_wR_factor_gt 0.1798
_refine_ls_wR_factor_ref 0.1926
_reflns_number_gt 17906
_reflns_number_total 22135
_reflns_threshold_expression >2sigma(I)
_cod_data_source_file jo400148b_si_006.cif
_cod_data_source_block a
_cod_original_cell_volume 6331(2)
_cod_database_code 4028118

loop_
_symmetry_equiv_pos_as_xyz
'x, y, z'
'-x, -y, -z'

loop_
_atom_site_label
_atom_site_type_symbol
_atom_site_fract_x
_atom_site_fract_y
_atom_site_fract_z
_atom_site_U_iso_or_equiv
_atom_site_adp_type
_atom_site_occupancy
_atom_site_symmetry_multiplicity
_atom_site_calc_flag
_atom_site_refinement_flags
_atom_site_disorder_assembly
_atom_site_disorder_group
P1 P 0.26772(9) 0.89814(8) 0.35255(5) 0.0493(3) Uani 1 1 d . . .
P2 P 0.71604(10) 0.94141(8) 0.24653(6) 0.0536(4) Uani 1 1 d . . .
P3 P 0.69930(10) 0.57927(8) 0.13315(6) 0.0513(3) Uani 1 1 d . . .
P4 P 0.82847(9) 0.36313(7) 0.35289(5) 0.0432(3) Uani 1 1 d . . .
F1 F 0.2502(2) 0.98995(19) 0.34543(17) 0.0885(11) Uani 1 1 d . . .
F2 F 0.1963(2) 0.8892(2) 0.40906(12) 0.0719(10) Uani 1 1 d . . .
F3 F 0.1821(2) 0.90153(19) 0.32125(12) 0.0660(8) Uani 1 1 d . . .
F4 F 0.2842(2) 0.80537(17) 0.35964(12) 0.0614(8) Uani 1 1 d . . .
F5 F 0.3365(2) 0.9051(2) 0.29595(12) 0.0775(10) Uani 1 1 d . . .
F6 F 0.3507(2) 0.8933(2) 0.38500(13) 0.0714(9) Uani 1 1 d . . .
F7 F 0.6056(2) 0.95597(18) 0.25162(14) 0.0764(10) Uani 1 1 d . . .
F8 F 0.7072(3) 0.9035(2) 0.30959(13) 0.1026(14) Uani 1 1 d . . .
F9 F 0.7160(2) 1.02537(19) 0.25933(13) 0.0745(10) Uani 1 1 d . . .
F10 F 0.8262(2) 0.92722(19) 0.24017(13) 0.0709(9) Uani 1 1 d . . .
F11 F 0.7239(2) 0.98044(17) 0.18264(12) 0.0653(8) Uani 1 1 d . . .
F12 F 0.7165(3) 0.85826(18) 0.23274(16) 0.0854(11) Uani 1 1 d . . .
F13 F 0.6385(3) 0.6318(2) 0.17284(16) 0.0978(12) Uani 1 1 d . . .
F14 F 0.7890(2) 0.59133(18) 0.15468(15) 0.0790(10) Uani 1 1 d . . .
F15 F 0.7118(3) 0.6550(2) 0.08592(15) 0.0919(12) Uani 1 1 d . . .
F16 F 0.7626(2) 0.5263(2) 0.09464(13) 0.0723(9) Uani 1 1 d . . .
F17 F 0.6105(2) 0.5684(2) 0.11163(18) 0.0949(12) Uani 1 1 d . . .
F18 F 0.6885(3) 0.5039(2) 0.18064(16) 0.0943(12) Uani 1 1 d . . .
F19 F 0.7718(2) 0.41575(17) 0.39440(11) 0.0589(8) Uani 1 1 d . . .
F20 F 0.9232(2) 0.37138(18) 0.36962(14) 0.0706(9) Uani 1 1 d . . .
F21 F 0.8175(3) 0.28727(17) 0.39967(13) 0.0768(10) Uani 1 1 d . . .
F22 F 0.8828(2) 0.31125(18) 0.31057(13) 0.0745(10) Uani 1 1 d . . .
F23 F 0.7325(2) 0.35535(17) 0.33556(12) 0.0604(8) Uani 1 1 d . . .
F24 F 0.8378(2) 0.44003(17) 0.30588(12) 0.0655(9) Uani 1 1 d . . .
F25 F -0.73891(18) 0.57776(18) 0.40691(12) 0.0680(9) Uani 1 1 d . . .
F26 F -0.0373(2) 1.21171(17) 0.22576(14) 0.0801(10) Uani 1 1 d . . .
F27 F 0.2647(2) 1.4007(2) 0.0605(2) 0.139(2) Uani 1 1 d . . .
F28 F -0.8573(3) 1.1069(2) 0.1522(2) 0.1098(14) Uani 1 1 d . . .
O1 O -0.1351(2) 0.83938(18) 0.11830(13) 0.0465(8) Uani 1 1 d . . .
O2 O -0.2652(2) 0.88661(18) 0.04162(13) 0.0511(9) Uani 1 1 d . . .
O3 O -0.3302(2) 1.04352(17) -0.01590(11) 0.0471(8) Uani 1 1 d . . .
O4 O -0.4527(2) 1.18760(18) -0.02593(12) 0.0481(8) Uani 1 1 d . . .
O5 O -0.5428(2) 1.24836(18) 0.06403(11) 0.0437(8) Uani 1 1 d . . .
O6 O -0.4301(2) 1.3605(2) 0.06101(12) 0.0577(10) Uani 1 1 d . . .
O7 O -0.2503(3) 1.3591(3) -0.00030(16) 0.0968(15) Uani 1 1 d U A .
O8 O -0.1415(3) 1.2130(2) -0.00207(13) 0.0781(13) Uani 1 1 d D . .
O10 O -0.0342(2) 0.93803(18) 0.12679(12) 0.0460(8) Uani 1 1 d . . .
O11 O 0.05874(19) 0.67475(16) 0.43282(10) 0.0334(6) Uani 1 1 d . . .
O12 O -0.02096(19) 0.78662(17) 0.49891(10) 0.0360(7) Uani 1 1 d . . .
O13 O -0.15744(19) 0.91377(16) 0.52453(11) 0.0369(7) Uani 1 1 d . . .
O14 O -0.2324(2) 1.04277(16) 0.44378(12) 0.0404(7) Uani 1 1 d . . .
O15 O -0.38183(18) 1.14975(16) 0.39799(11) 0.0336(6) Uani 1 1 d . . .
O16 O -0.5069(2) 1.04001(19) 0.39395(15) 0.0584(10) Uani 1 1 d . . .
O17 O -0.4036(2) 0.86902(16) 0.47415(12) 0.0384(7) Uani 1 1 d . . .
O18 O -0.30443(19) 0.71175(16) 0.51558(11) 0.0348(7) Uani 1 1 d . . .
O19 O -0.21287(19) 0.56164(16) 0.49776(11) 0.0334(6) Uani 1 1 d . . .
O20 O -0.0379(2) 0.57325(17) 0.42683(11) 0.0384(7) Uani 1 1 d . . .
N1 N -0.3132(2) 0.6017(2) 0.32358(14) 0.0340(8) Uani 1 1 d . . .
N2 N -0.0793(2) 0.87786(19) 0.37961(13) 0.0311(8) Uani 1 1 d . . .
N3 N -0.4269(2) 1.0871(2) 0.13344(14) 0.0376(8) Uani 1 1 d . . .
N4 N -0.1532(2) 1.3513(2) 0.16918(13) 0.0344(8) Uani 1 1 d . . .
N5 N -0.0063(5) 0.6380(4) 0.0105(3) 0.125(3) Uani 1 1 d . . .
N6 N 0.5080(4) 0.6210(3) 0.4799(2) 0.0673(13) Uani 1 1 d . . .
N7 N 0.4963(5) 0.8099(4) 0.2040(3) 0.104(2) Uani 1 1 d . . .
C1 C -0.0068(3) 0.8614(2) 0.14910(16) 0.0347(10) Uani 1 1 d . . .
C2 C 0.0713(3) 0.8357(2) 0.17429(15) 0.0316(9) Uani 1 1 d . . .
H2 H 0.1096 0.8722 0.1768 0.038 Uiso 1 1 calc R . .
C3 C 0.0934(3) 0.7571(2) 0.19573(15) 0.0297(9) Uani 1 1 d . . .
C4 C 0.0387(3) 0.7030(2) 0.19140(15) 0.0294(9) Uani 1 1 d . . .
C5 C -0.0382(3) 0.7280(2) 0.16482(15) 0.0324(9) Uani 1 1 d . . .
H5 H -0.0750 0.6913 0.1610 0.039 Uiso 1 1 calc R . .
C6 C -0.0604(3) 0.8071(3) 0.14400(16) 0.0344(10) Uani 1 1 d . . .
C7 C -0.1996(4) 0.7920(3) 0.11685(19) 0.0492(12) Uani 1 1 d . . .
H7B H -0.2183 0.7603 0.1540 0.059 Uiso 1 1 calc R . .
H7A H -0.1722 0.7563 0.0918 0.059 Uiso 1 1 calc R . .
C8 C -0.2843(3) 0.8431(3) 0.09666(19) 0.0443(11) Uani 1 1 d . . .
H8A H -0.3329 0.8097 0.0991 0.053 Uiso 1 1 calc R . .
H8B H -0.3094 0.8798 0.1213 0.053 Uiso 1 1 calc R . .
C9 C -0.2247(4) 0.9551(3) 0.0370(2) 0.0516(13) Uani 1 1 d . . .
H9A H -0.1578 0.9416 0.0390 0.062 Uiso 1 1 calc R . .
H9B H -0.2546 0.9806 0.0678 0.062 Uiso 1 1 calc R . .
C10 C -0.2367(3) 1.0100(3) -0.0165(2) 0.0528(13) Uani 1 1 d . . .
H10J H -0.1964 1.0517 -0.0233 0.063 Uiso 1 1 calc R . .
H10I H -0.2173 0.9815 -0.0467 0.063 Uiso 1 1 calc R . .
C11 C -0.3421(4) 1.0967(3) -0.06653(18) 0.0523(13) Uani 1 1 d . . .
H11H H -0.3283 1.0682 -0.0968 0.063 Uiso 1 1 calc R . .
H11I H -0.2981 1.1360 -0.0747 0.063 Uiso 1 1 calc R . .
C12 C -0.4384(4) 1.1361(3) -0.06292(18) 0.0514(13) Uani 1 1 d . . .
H12N H -0.4494 1.1658 -0.0997 0.062 Uiso 1 1 calc R . .
H12M H -0.4827 1.0969 -0.0496 0.062 Uiso 1 1 calc R . .
C13 C -0.5336(3) 1.2402(3) -0.02863(17) 0.0423(11) Uani 1 1 d . . .
H13A H -0.5886 1.2115 -0.0177 0.051 Uiso 1 1 calc R . .
H13B H -0.5333 1.2703 -0.0668 0.051 Uiso 1 1 calc R . .
C14 C -0.5389(3) 1.2942(3) 0.00865(17) 0.0444(11) Uani 1 1 d . . .
H14A H -0.4837 1.3226 -0.0018 0.053 Uiso 1 1 calc R . .
H14B H -0.5951 1.3326 0.0061 0.053 Uiso 1 1 calc R . .
C15 C -0.5465(3) 1.2823(3) 0.10814(16) 0.0349(10) Uani 1 1 d . . .
C16 C -0.6034(3) 1.2515(2) 0.15645(16) 0.0318(9) Uani 1 1 d . . .
H16 H -0.6427 1.2143 0.1563 0.038 Uiso 1 1 calc R . .
C17 C -0.6035(3) 1.2744(2) 0.20457(15) 0.0291(9) Uani 1 1 d . . .
C18 C -0.5465(3) 1.3291(2) 0.20533(15) 0.0279(9) Uani 1 1 d . . .
C19 C -0.4909(3) 1.3619(2) 0.15705(15) 0.0318(9) Uani 1 1 d . . .
H19 H -0.4540 1.4008 0.1570 0.038 Uiso 1 1 calc R . .
C20 C -0.4893(3) 1.3373(3) 0.10859(16) 0.0368(10) Uani 1 1 d . . .
C21 C -0.3740(3) 1.4191(3) 0.05692(18) 0.0451(11) Uani 1 1 d . . .
H21A H -0.3365 1.4050 0.0868 0.054 Uiso 1 1 calc R . .
H21B H -0.4129 1.4693 0.0595 0.054 Uiso 1 1 calc R . .
C22 C -0.3121(4) 1.4253(3) 0.0020(2) 0.0634(15) Uani 1 1 d . . .
H22A H -0.3506 1.4340 -0.0270 0.076 Uiso 1 1 calc R . .
H22B H -0.2774 1.4707 -0.0050 0.076 Uiso 1 1 calc R . .
C23 C -0.2402(5) 1.3220(4) -0.0405(2) 0.089(2) Uani 1 1 d U . .
H23B H -0.2424 1.3618 -0.0750 0.107 Uiso 1 1 calc R A .
H23A H -0.2952 1.2940 -0.0342 0.107 Uiso 1 1 calc R . .
C24 C -0.1600(4) 1.2679(3) -0.04948(18) 0.0611(15) Uani 1 1 d . A .
H24A H -0.1680 1.2399 -0.0773 0.073 Uiso 1 1 calc R . .
H24B H -0.1057 1.2969 -0.0648 0.073 Uiso 1 1 calc R . .
O9 O -0.0327(4) 1.1181(3) 0.0788(2) 0.0465(18) Uani 0.617(10) 1 d PDU A 1
C25 C -0.0692(6) 1.1497(4) -0.0116(3) 0.043(2) Uani 0.617(10) 1 d PDU A 1
H25B H -0.0088 1.1707 -0.0251 0.052 Uiso 0.617(10) 1 calc PR A 1
H25A H -0.0825 1.1263 -0.0405 0.052 Uiso 0.617(10) 1 calc PR A 1
C26 C -0.0619(6) 1.0865(4) 0.0404(3) 0.0442(19) Uani 0.617(10) 1 d PDU A 1
H26B H -0.1231 1.0677 0.0558 0.053 Uiso 0.617(10) 1 calc PR A 1
H26A H -0.0168 1.0419 0.0316 0.053 Uiso 0.617(10) 1 calc PR A 1
O9' O -0.0913(6) 1.0919(6) 0.0777(3) 0.057(3) Uani 0.383(10) 1 d PDU A 2
C25' C -0.0478(7) 1.1778(10) -0.0097(5) 0.056(4) Uani 0.383(10) 1 d PDU A 2
H25D H -0.0065 1.2182 -0.0283 0.067 Uiso 0.383(10) 1 calc PR A 2
H25C H -0.0409 1.1398 -0.0335 0.067 Uiso 0.383(10) 1 calc PR A 2
C26' C -0.0195(8) 1.1362(8) 0.0457(5) 0.058(3) Uani 0.383(10) 1 d PDU A 2
H26C H 0.0392 1.1013 0.0397 0.070 Uiso 0.383(10) 1 calc PR A 2
H26D H -0.0093 1.1749 0.0654 0.070 Uiso 0.383(10) 1 calc PR A 2
C27 C -0.0623(4) 1.0720(3) 0.13275(18) 0.0675(17) Uani 1 1 d D . .
H9' H -0.1265 1.0607 0.1353 0.081 Uiso 1 1 calc R A 1
H27 H -0.0628 1.1025 0.1607 0.081 Uiso 1 1 calc R A 1
C28 C -0.0002(3) 0.9963(3) 0.1452(2) 0.0481(12) Uani 1 1 d . A .
H28A H 0.0642 1.0029 0.1263 0.058 Uiso 1 1 calc R . .
H28B H 0.0001 0.9802 0.1853 0.058 Uiso 1 1 calc R . .
C29 C 0.2331(3) 0.7816(3) 0.23158(17) 0.0398(10) Uani 1 1 d . . .
H29B H 0.2819 0.7558 0.2531 0.060 Uiso 1 1 calc R . .
H29C H 0.1944 0.8216 0.2495 0.060 Uiso 1 1 calc R . .
H29A H 0.2617 0.8059 0.1945 0.060 Uiso 1 1 calc R . .
C30 C 0.1733(3) 0.7218(2) 0.22801(15) 0.0304(9) Uani 1 1 d . . .
C31 C 0.2266(3) 0.6552(2) 0.20127(15) 0.0335(10) Uani 1 1 d . . .
C32 C 0.3220(3) 0.6441(3) 0.18320(17) 0.0453(12) Uani 1 1 d . . .
H32 H 0.3603 0.6810 0.1851 0.054 Uiso 1 1 calc R . .
C33 C 0.3609(3) 0.5782(3) 0.16215(18) 0.0547(14) Uani 1 1 d . . .
H33 H 0.4259 0.5705 0.1496 0.066 Uiso 1 1 calc R . .
C34 C 0.3066(4) 0.5246(3) 0.15939(18) 0.0515(14) Uani 1 1 d . . .
H34 H 0.3345 0.4797 0.1456 0.062 Uiso 1 1 calc R . .
C35 C 0.2108(3) 0.5350(3) 0.17665(16) 0.0422(11) Uani 1 1 d . . .
H35 H 0.1730 0.4982 0.1740 0.051 Uiso 1 1 calc R . .
C36 C 0.1715(3) 0.6004(2) 0.19774(15) 0.0326(9) Uani 1 1 d . . .
C37 C 0.0671(3) 0.6187(2) 0.22099(16) 0.0310(9) Uani 1 1 d . . .
C38 C 0.0075(3) 0.5601(3) 0.21661(17) 0.0411(11) Uani 1 1 d . . .
H38A H 0.0107 0.5595 0.1778 0.062 Uiso 1 1 calc R . .
H38C H -0.0570 0.5745 0.2329 0.062 Uiso 1 1 calc R . .
H38B H 0.0301 0.5083 0.2363 0.062 Uiso 1 1 calc R . .
C39 C 0.0661(3) 0.6272(2) 0.28010(15) 0.0288(9) Uani 1 1 d . . .
C40 C 0.1217(3) 0.6805(2) 0.28392(15) 0.0268(8) Uani 1 1 d . . .
C41 C 0.1241(3) 0.6968(2) 0.33469(16) 0.0310(9) Uani 1 1 d . . .
H41 H 0.1635 0.7323 0.3373 0.037 Uiso 1 1 calc R . .
C42 C 0.0677(3) 0.6599(2) 0.38153(15) 0.0289(9) Uani 1 1 d . . .
C43 C 0.0135(3) 0.6053(2) 0.37760(15) 0.0297(9) Uani 1 1 d . . .
C44 C 0.0124(3) 0.5884(2) 0.32721(16) 0.0307(9) Uani 1 1 d . . .
H44 H -0.0246 0.5508 0.3248 0.037 Uiso 1 1 calc R . .
C45 C 0.1056(3) 0.7349(2) 0.43869(16) 0.0338(9) Uani 1 1 d . . .
H45B H 0.0921 0.7830 0.4110 0.041 Uiso 1 1 calc R . .
H45A H 0.1735 0.7192 0.4331 0.041 Uiso 1 1 calc R . .
C46 C 0.0721(3) 0.7494(3) 0.49555(16) 0.0374(10) Uani 1 1 d . . .
H46A H 0.0748 0.6995 0.5228 0.045 Uiso 1 1 calc R . .
H46B H 0.1124 0.7830 0.5037 0.045 Uiso 1 1 calc R . .
C47 C -0.0577(3) 0.7983(3) 0.55288(18) 0.0495(12) Uani 1 1 d . . .
H47B H -0.0192 0.8313 0.5632 0.059 Uiso 1 1 calc R . .
H47A H -0.0557 0.7475 0.5793 0.059 Uiso 1 1 calc R . .
C48 C -0.1552(3) 0.8365(3) 0.55561(18) 0.0456(12) Uani 1 1 d . . .
H48A H -0.1919 0.8068 0.5410 0.055 Uiso 1 1 calc R . .
H48B H -0.1833 0.8367 0.5943 0.055 Uiso 1 1 calc R . .
C49 C -0.2484(3) 0.9560(3) 0.5315(2) 0.0476(12) Uani 1 1 d . . .
H49B H -0.2717 0.9545 0.5710 0.057 Uiso 1 1 calc R . .
H49A H -0.2916 0.9320 0.5173 0.057 Uiso 1 1 calc R . .
C50 C -0.2439(4) 1.0384(3) 0.50102(19) 0.0488(12) Uani 1 1 d . . .
H50B H -0.3017 1.0710 0.5129 0.059 Uiso 1 1 calc R . .
H50A H -0.1911 1.0587 0.5094 0.059 Uiso 1 1 calc R . .
C51 C -0.2251(3) 1.1204(2) 0.41308(18) 0.0399(10) Uani 1 1 d . . .
H51A H -0.1599 1.1251 0.3950 0.048 Uiso 1 1 calc R . .
H51B H -0.2428 1.1570 0.4383 0.048 Uiso 1 1 calc R . .
C52 C -0.2867(3) 1.1416(2) 0.37052(17) 0.0342(9) Uani 1 1 d . . .
H52B H -0.2721 1.1912 0.3450 0.041 Uiso 1 1 calc R . .
H52A H -0.2768 1.1005 0.3490 0.041 Uiso 1 1 calc R . .
C53 C -0.4466(3) 1.1682(2) 0.36282(15) 0.0300(9) Uani 1 1 d . . .
C54 C -0.4580(3) 1.2432(2) 0.33093(15) 0.0279(9) Uani 1 1 d . . .
H54 H -0.4180 1.2797 0.3311 0.033 Uiso 1 1 calc R . .
C55 C -0.5274(3) 1.2652(2) 0.29879(15) 0.0265(8) Uani 1 1 d . . .
C56 C -0.5734(3) 1.1365(2) 0.32923(16) 0.0327(9) Uani 1 1 d . . .
H56 H -0.6125 1.0996 0.3282 0.039 Uiso 1 1 calc R . .
C57 C -0.5855(3) 1.2105(2) 0.29832(15) 0.0272(8) Uani 1 1 d . . .
C58 C -0.5041(3) 1.1140(2) 0.36238(17) 0.0361(10) Uani 1 1 d . . .
C59 C -0.4326(3) 0.9961(3) 0.4177(2) 0.0452(11) Uani 1 1 d . . .
H59B H -0.4228 1.0169 0.4487 0.054 Uiso 1 1 calc R . .
H59A H -0.3747 0.9961 0.3904 0.054 Uiso 1 1 calc R . .
C60 C -0.4613(3) 0.9155(3) 0.4377(2) 0.0498(12) Uani 1 1 d . . .
H60B H -0.5266 0.9187 0.4567 0.060 Uiso 1 1 calc R . .
H60A H -0.4570 0.8912 0.4059 0.060 Uiso 1 1 calc R . .
C61 C -0.4425(3) 0.7987(2) 0.50039(18) 0.0392(10) Uani 1 1 d . . .
H61A H -0.4447 0.7692 0.4723 0.047 Uiso 1 1 calc R . .
H61B H -0.5070 0.8115 0.5186 0.047 Uiso 1 1 calc R . .
C62 C -0.3878(3) 0.7489(3) 0.54208(17) 0.0398(10) Uani 1 1 d . . .
H62B H -0.3725 0.7814 0.5649 0.048 Uiso 1 1 calc R . .
H62A H -0.4254 0.7090 0.5665 0.048 Uiso 1 1 calc R . .
C63 C -0.2589(3) 0.6542(2) 0.55477(15) 0.0335(9) Uani 1 1 d . . .
H63A H -0.3034 0.6185 0.5775 0.040 Uiso 1 1 calc R . .
H63B H -0.2367 0.6800 0.5794 0.040 Uiso 1 1 calc R . .
C64 C -0.1788(3) 0.6091(2) 0.52562(17) 0.0348(10) Uani 1 1 d . . .
H64A H -0.1389 0.6452 0.4988 0.042 Uiso 1 1 calc R . .
H64B H -0.1409 0.5759 0.5524 0.042 Uiso 1 1 calc R . .
C65 C -0.1495(3) 0.4970(2) 0.48470(17) 0.0344(10) Uani 1 1 d . . .
H65A H -0.1844 0.4529 0.4877 0.041 Uiso 1 1 calc R . .
H65B H -0.1066 0.4807 0.5118 0.041 Uiso 1 1 calc R . .
C66 C -0.0933(3) 0.5153(2) 0.42759(17) 0.0356(10) Uani 1 1 d . . .
H66A H -0.0535 0.4680 0.4189 0.043 Uiso 1 1 calc R . .
H66B H -0.1350 0.5344 0.4000 0.043 Uiso 1 1 calc R . .
C67 C -0.4882(3) 1.4055(2) 0.26336(16) 0.0341(9) Uani 1 1 d . . .
H67B H -0.4931 1.4117 0.3012 0.051 Uiso 1 1 calc R . .
H67C H -0.5078 1.4556 0.2402 0.051 Uiso 1 1 calc R . .
H67A H -0.4236 1.3877 0.2493 0.051 Uiso 1 1 calc R . .
C68 C -0.5502(3) 1.3460(2) 0.26243(15) 0.0270(8) Uani 1 1 d . . .
C69 C -0.6536(3) 1.3692(2) 0.28274(15) 0.0302(9) Uani 1 1 d . . .
C70 C -0.6912(3) 1.4374(2) 0.30006(16) 0.0333(9) Uani 1 1 d . . .
H70 H -0.6518 1.4746 0.2998 0.040 Uiso 1 1 calc R . .
C71 C -0.7860(3) 1.4517(3) 0.31771(17) 0.0410(11) Uani 1 1 d . . .
H71 H -0.8115 1.4982 0.3301 0.049 Uiso 1 1 calc R . .
C72 C -0.8429(3) 1.3980(3) 0.31710(17) 0.0446(12) Uani 1 1 d . . .
H72 H -0.9079 1.4081 0.3290 0.054 Uiso 1 1 calc R . .
C73 C -0.8068(3) 1.3293(3) 0.29944(16) 0.0374(10) Uani 1 1 d . . .
H73 H -0.8468 1.2928 0.2992 0.045 Uiso 1 1 calc R . .
C74 C -0.7115(3) 1.3147(2) 0.28210(15) 0.0314(9) Uani 1 1 d . . .
C75 C -0.6593(3) 1.2423(2) 0.26145(16) 0.0298(9) Uani 1 1 d . . .
C76 C -0.7217(3) 1.1827(3) 0.26080(17) 0.0376(10) Uani 1 1 d . . .
H76A H -0.6839 1.1386 0.2472 0.056 Uiso 1 1 calc R . .
H76C H -0.7672 1.2069 0.2366 0.056 Uiso 1 1 calc R . .
H76B H -0.7543 1.1644 0.2981 0.056 Uiso 1 1 calc R . .
C77 C -0.0376(4) 1.1456(3) 0.2662(2) 0.0532(13) Uani 1 1 d . . .
C78 C -0.1014(3) 1.0969(3) 0.27082(19) 0.0437(11) Uani 1 1 d . . .
H78 H -0.1464 1.1089 0.2472 0.052 Uiso 1 1 calc R . .
C79 C -0.0991(3) 1.0289(2) 0.31104(18) 0.0386(10) Uani 1 1 d . . .
H79 H -0.1434 0.9939 0.3150 0.046 Uiso 1 1 calc R . .
C80 C -0.0334(3) 1.0110(2) 0.34549(18) 0.0370(10) Uani 1 1 d . . .
C81 C 0.0305(3) 1.0623(3) 0.3390(3) 0.0608(15) Uani 1 1 d . . .
H81 H 0.0766 1.0507 0.3619 0.073 Uiso 1 1 calc R . .
C82 C 0.0277(4) 1.1306(3) 0.2990(3) 0.0725(18) Uani 1 1 d . . .
H82 H 0.0711 1.1664 0.2947 0.087 Uiso 1 1 calc R . .
C83 C -0.0320(3) 0.9387(2) 0.39072(19) 0.0407(11) Uani 1 1 d . . .
H83A H 0.0332 0.9176 0.3942 0.049 Uiso 1 1 calc R . .
H83B H -0.0633 0.9523 0.4260 0.049 Uiso 1 1 calc R . .
C84 C -0.1587(3) 0.8576(3) 0.41164(17) 0.0378(10) Uani 1 1 d . . .
H84 H -0.1841 0.8817 0.4418 0.045 Uiso 1 1 calc R . .
C85 C -0.2037(3) 0.8025(3) 0.40152(16) 0.0365(10) Uani 1 1 d . . .
H85 H -0.2594 0.7882 0.4251 0.044 Uiso 1 1 calc R . .
C86 C -0.1690(3) 0.7677(2) 0.35742(15) 0.0280(9) Uani 1 1 d . . .
C87 C -0.0862(3) 0.7898(2) 0.32449(17) 0.0317(9) Uani 1 1 d . . .
H87 H -0.0597 0.7669 0.2939 0.038 Uiso 1 1 calc R . .
C88 C -0.0432(3) 0.8448(2) 0.33650(18) 0.0373(10) Uani 1 1 d . . .
H88 H 0.0130 0.8598 0.3139 0.045 Uiso 1 1 calc R . .
C89 C -0.2182(3) 0.7092(2) 0.34549(16) 0.0293(9) Uani 1 1 d . . .
C90 C -0.2761(3) 0.6643(2) 0.38718(17) 0.0348(10) Uani 1 1 d . . .
H90 H -0.2839 0.6707 0.4239 0.042 Uiso 1 1 calc R . .
C91 C -0.3215(3) 0.6114(2) 0.37513(18) 0.0369(10) Uani 1 1 d . . .
H91 H -0.3599 0.5806 0.4039 0.044 Uiso 1 1 calc R . .
C92 C -0.2575(3) 0.6436(3) 0.28222(18) 0.0379(10) Uani 1 1 d . . .
H92 H -0.2511 0.6360 0.2458 0.045 Uiso 1 1 calc R . .
C93 C -0.2102(3) 0.6971(2) 0.29255(17) 0.0352(10) Uani 1 1 d . . .
H93 H -0.1714 0.7265 0.2631 0.042 Uiso 1 1 calc R . .
C94 C -0.3638(3) 0.5420(3) 0.3119(2) 0.0455(11) Uani 1 1 d . . .
H94A H -0.3577 0.5480 0.2717 0.055 Uiso 1 1 calc R . .
H94B H -0.3347 0.4891 0.3270 0.055 Uiso 1 1 calc R . .
C95 C -0.4651(3) 0.5503(2) 0.33690(18) 0.0356(10) Uani 1 1 d . . .
C96 C -0.6204(3) 0.6125(3) 0.3332(2) 0.0507(13) Uani 1 1 d . . .
H96 H -0.6640 0.6492 0.3148 0.061 Uiso 1 1 calc R . .
C97 C -0.5279(3) 0.6037(3) 0.30940(19) 0.0411(11) Uani 1 1 d . . .
H97 H -0.5075 0.6343 0.2742 0.049 Uiso 1 1 calc R . .
C98 C -0.6482(3) 0.5675(3) 0.38373(19) 0.0419(11) Uani 1 1 d . . .
C99 C -0.5887(3) 0.5129(2) 0.41131(18) 0.0393(10) Uani 1 1 d . . .
H99 H -0.6104 0.4813 0.4459 0.047 Uiso 1 1 calc R . .
C100 C -0.4962(3) 0.5045(2) 0.38776(19) 0.0398(10) Uani 1 1 d . . .
H10 H -0.4535 0.4672 0.4065 0.048 Uiso 1 1 calc R . .
C101 C 0.1769(4) 1.4035(3) 0.0886(3) 0.078(2) Uani 1 1 d . . .
C102 C 0.1081(4) 1.4566(3) 0.0663(2) 0.0685(16) Uani 1 1 d . . .
H10A H 0.1219 1.4912 0.0318 0.082 Uiso 1 1 calc R . .
C103 C 0.0191(3) 1.4578(3) 0.09547(19) 0.0489(12) Uani 1 1 d . . .
H10B H -0.0292 1.4942 0.0813 0.059 Uiso 1 1 calc R . .
C104 C -0.0006(3) 1.4066(2) 0.14510(18) 0.0383(10) Uani 1 1 d . . .
C105 C 0.0706(4) 1.3561(3) 0.1666(2) 0.0638(16) Uani 1 1 d . . .
H10C H 0.0574 1.3221 0.2014 0.077 Uiso 1 1 calc R . .
C106 C 0.1598(4) 1.3543(3) 0.1388(3) 0.084(2) Uani 1 1 d . . .
H10D H 0.2086 1.3198 0.1540 0.101 Uiso 1 1 calc R . .
C107 C -0.0973(3) 1.4098(3) 0.17765(19) 0.0463(12) Uani 1 1 d . . .
H10F H -0.1301 1.4628 0.1671 0.056 Uiso 1 1 calc R . .
H10E H -0.0935 1.4003 0.2172 0.056 Uiso 1 1 calc R . .
C108 C -0.2216(3) 1.3278(3) 0.20914(18) 0.0441(11) Uani 1 1 d . . .
H10G H -0.2322 1.3466 0.2421 0.053 Uiso 1 1 calc R . .
C109 C -0.2772(3) 1.2768(3) 0.20363(17) 0.0421(11) Uani 1 1 d . . .
H10H H -0.3257 1.2605 0.2329 0.050 Uiso 1 1 calc R . .
C110 C -0.2638(3) 1.2484(2) 0.15580(15) 0.0286(9) Uani 1 1 d . . .
C111 C -0.1915(3) 1.2743(3) 0.11539(18) 0.0492(13) Uani 1 1 d . . .
H11 H -0.1786 1.2562 0.0821 0.059 Uiso 1 1 calc R . .
C112 C -0.1383(4) 1.3254(3) 0.12278(19) 0.0538(14) Uani 1 1 d . . .
H11A H -0.0895 1.3429 0.0942 0.065 Uiso 1 1 calc R . .
C113 C -0.3238(3) 1.1941(2) 0.14806(15) 0.0297(9) Uani 1 1 d . . .
C114 C -0.3878(3) 1.1585(2) 0.19101(16) 0.0314(9) Uani 1 1 d . . .
H11B H -0.3966 1.1711 0.2261 0.038 Uiso 1 1 calc R . .
C115 C -0.4379(3) 1.1057(3) 0.18306(17) 0.0383(10) Uani 1 1 d . . .
H11C H -0.4810 1.0816 0.2127 0.046 Uiso 1 1 calc R . .
C116 C -0.3701(3) 1.1236(3) 0.09045(17) 0.0421(11) Uani 1 1 d . . .
H11D H -0.3653 1.1124 0.0552 0.050 Uiso 1 1 calc R . .
C117 C -0.3188(3) 1.1772(3) 0.09704(17) 0.0378(10) Uani 1 1 d . . .
H11E H -0.2793 1.2030 0.0662 0.045 Uiso 1 1 calc R . .
C118 C -0.4737(3) 1.0213(3) 0.1275(2) 0.0468(12) Uani 1 1 d . . .
H11G H -0.4497 1.0092 0.0908 0.056 Uiso 1 1 calc R . .
H11F H -0.4582 0.9742 0.1555 0.056 Uiso 1 1 calc R . .
C119 C -0.5767(3) 1.0410(3) 0.13403(18) 0.0425(11) Uani 1 1 d . . .
C120 C -0.6336(4) 1.0130(3) 0.18308(19) 0.0493(12) Uani 1 1 d . . .
H12 H -0.6072 0.9792 0.2125 0.059 Uiso 1 1 calc R . .
C121 C -0.7284(4) 1.0340(3) 0.1891(2) 0.0624(15) Uani 1 1 d . . .
H12A H -0.7682 1.0149 0.2222 0.075 Uiso 1 1 calc R . .
C122 C -0.7633(4) 1.0837(4) 0.1455(3) 0.0687(17) Uani 1 1 d . . .
C123 C -0.7093(5) 1.1103(3) 0.0959(3) 0.0739(18) Uani 1 1 d . . .
H12B H -0.7360 1.1430 0.0662 0.089 Uiso 1 1 calc R . .
C124 C -0.6173(4) 1.0882(3) 0.0909(2) 0.0608(15) Uani 1 1 d . . .
H12C H -0.5788 1.1055 0.0568 0.073 Uiso 1 1 calc R . .
C125 C -0.1379(7) 0.7417(5) -0.0256(4) 0.155(4) Uani 1 1 d . . .
H12E H -0.1243 0.7545 -0.0658 0.232 Uiso 1 1 calc R . .
H12F H -0.1402 0.7887 -0.0114 0.232 Uiso 1 1 calc R . .
H12D H -0.1979 0.7212 -0.0135 0.232 Uiso 1 1 calc R . .
C126 C -0.0650(6) 0.6828(5) -0.0046(3) 0.092(2) Uani 1 1 d . . .
C127 C 0.3478(4) 0.7029(4) 0.4872(3) 0.094(2) Uani 1 1 d . . .
H12H H 0.3445 0.7422 0.4531 0.141 Uiso 1 1 calc R . .
H12I H 0.3391 0.7287 0.5181 0.141 Uiso 1 1 calc R . .
H12G H 0.2989 0.6692 0.4930 0.141 Uiso 1 1 calc R . .
C128 C 0.4372(4) 0.6564(3) 0.4830(2) 0.0528(13) Uani 1 1 d . . .
C129 C 0.5216(4) 0.7961(3) 0.3043(2) 0.0680(16) Uani 1 1 d . . .
H12K H 0.5867 0.7771 0.3074 0.102 Uiso 1 1 calc R . .
H12J H 0.4817 0.7591 0.3290 0.102 Uiso 1 1 calc R . .
H12L H 0.5054 0.8469 0.3146 0.102 Uiso 1 1 calc R . .
C130 C 0.5084(4) 0.8041(3) 0.2474(3) 0.0668(16) Uani 1 1 d . . .

loop_
_atom_site_aniso_label
_atom_site_aniso_U_11
_atom_site_aniso_U_22
_atom_site_aniso_U_33
_atom_site_aniso_U_23
_atom_site_aniso_U_13
_atom_site_aniso_U_12
P1 0.0424(7) 0.0555(8) 0.0501(8) -0.0145(6) 0.0000(6) -0.0110(6)
P2 0.0590(9) 0.0469(8) 0.0535(8) -0.0064(6) -0.0214(7) 0.0061(6)
P3 0.0565(8) 0.0390(7) 0.0630(9) -0.0137(6) -0.0155(7) -0.0078(6)
P4 0.0592(8) 0.0333(6) 0.0400(7) -0.0074(5) -0.0137(6) -0.0078(6)
F1 0.071(2) 0.055(2) 0.142(3) -0.029(2) -0.012(2) -0.0108(17)
F2 0.0534(18) 0.118(3) 0.0587(19) -0.0472(19) 0.0091(14) -0.0315(18)
F3 0.0561(18) 0.084(2) 0.065(2) -0.0337(17) -0.0168(15) 0.0047(16)
F4 0.0662(19) 0.0571(19) 0.0594(19) -0.0108(15) -0.0050(15) -0.0125(15)
F5 0.062(2) 0.086(2) 0.059(2) 0.0091(17) 0.0150(15) -0.0010(17)
F6 0.0501(18) 0.091(2) 0.083(2) -0.0259(19) -0.0148(16) -0.0217(17)
F7 0.060(2) 0.060(2) 0.097(3) 0.0110(18) -0.0222(18) -0.0028(16)
F8 0.104(3) 0.116(3) 0.053(2) 0.009(2) -0.0125(19) 0.042(2)
F9 0.081(2) 0.068(2) 0.088(2) -0.0379(18) -0.0411(18) 0.0160(17)
F10 0.0580(19) 0.079(2) 0.077(2) -0.0194(18) -0.0270(16) 0.0134(16)
F11 0.083(2) 0.0586(19) 0.0559(18) -0.0103(15) -0.0281(16) 0.0051(16)
F12 0.096(3) 0.0474(19) 0.113(3) -0.0137(19) -0.032(2) 0.0014(18)
F13 0.112(3) 0.079(3) 0.107(3) -0.048(2) -0.027(2) 0.029(2)
F14 0.091(2) 0.059(2) 0.105(3) -0.0233(19) -0.055(2) -0.0049(18)
F15 0.111(3) 0.066(2) 0.100(3) 0.016(2) -0.051(2) -0.022(2)
F16 0.064(2) 0.086(2) 0.076(2) -0.0407(19) -0.0110(16) -0.0031(17)
F17 0.060(2) 0.079(3) 0.166(4) -0.054(3) -0.036(2) -0.0031(18)
F18 0.096(3) 0.057(2) 0.101(3) 0.0075(19) 0.020(2) -0.0077(19)
F19 0.070(2) 0.066(2) 0.0482(17) -0.0285(15) 0.0009(14) -0.0194(15)
F20 0.063(2) 0.061(2) 0.096(2) -0.0199(18) -0.0268(17) -0.0108(16)
F21 0.119(3) 0.0484(19) 0.067(2) 0.0139(15) -0.0409(19) -0.0307(18)
F22 0.089(2) 0.066(2) 0.072(2) -0.0328(17) -0.0283(18) 0.0262(18)
F23 0.0668(19) 0.0588(19) 0.0683(19) -0.0247(15) -0.0284(15) -0.0065(15)
F24 0.072(2) 0.0493(18) 0.0529(18) 0.0076(14) 0.0111(15) 0.0025(15)
F25 0.0383(16) 0.075(2) 0.071(2) 0.0086(16) 0.0044(14) -0.0038(15)
F26 0.081(2) 0.0350(17) 0.100(3) 0.0148(16) 0.0099(19) -0.0098(15)
F27 0.055(2) 0.087(3) 0.234(6) -0.015(3) 0.052(3) -0.017(2)
F28 0.064(2) 0.104(3) 0.177(4) -0.050(3) -0.034(3) -0.010(2)
O1 0.0394(18) 0.048(2) 0.051(2) -0.0012(15) -0.0203(15) -0.0012(15)
O2 0.075(2) 0.0355(18) 0.048(2) -0.0075(15) -0.0296(17) -0.0002(16)
O3 0.072(2) 0.0377(18) 0.0279(16) -0.0049(13) -0.0131(15) 0.0070(16)
O4 0.069(2) 0.0444(19) 0.0355(17) -0.0176(14) -0.0263(16) 0.0146(16)
O5 0.058(2) 0.053(2) 0.0248(16) -0.0129(14) -0.0033(14) -0.0174(16)
O6 0.065(2) 0.087(3) 0.0290(17) -0.0171(17) 0.0090(15) -0.047(2)
O7 0.091(3) 0.138(4) 0.055(2) -0.048(3) -0.009(2) 0.042(3)
O8 0.074(3) 0.105(3) 0.0260(18) 0.0041(19) 0.0022(17) 0.033(2)
O10 0.053(2) 0.0375(18) 0.0384(18) 0.0039(14) -0.0110(14) 0.0068(15)
O11 0.0435(17) 0.0334(16) 0.0214(14) -0.0047(12) 0.0017(12) -0.0092(13)
O12 0.0409(17) 0.0408(17) 0.0244(15) -0.0100(12) -0.0050(12) 0.0046(13)
O13 0.0390(17) 0.0346(17) 0.0354(16) -0.0088(13) -0.0031(13) -0.0014(13)
O14 0.0524(19) 0.0269(16) 0.0461(18) -0.0076(13) -0.0225(15) 0.0003(13)
O15 0.0270(15) 0.0388(17) 0.0323(16) -0.0056(13) -0.0071(12) 0.0037(12)
O16 0.051(2) 0.0381(19) 0.079(3) 0.0149(17) -0.0255(18) -0.0093(16)
O17 0.0410(17) 0.0260(15) 0.0467(18) -0.0019(13) -0.0128(14) -0.0017(13)
O18 0.0387(16) 0.0322(16) 0.0270(15) -0.0040(12) 0.0043(12) -0.0014(13)
O19 0.0371(16) 0.0309(16) 0.0310(15) -0.0081(12) -0.0021(12) -0.0032(12)
O20 0.0458(18) 0.0397(17) 0.0284(16) -0.0064(13) 0.0044(13) -0.0159(14)
N1 0.0288(18) 0.033(2) 0.041(2) -0.0124(16) -0.0029(15) -0.0023(15)
N2 0.0305(19) 0.0264(18) 0.036(2) -0.0042(15) -0.0091(15) -0.0020(14)
N3 0.042(2) 0.038(2) 0.036(2) -0.0117(16) -0.0077(16) -0.0084(17)
N4 0.035(2) 0.039(2) 0.032(2) -0.0129(16) -0.0025(15) -0.0078(16)
N5 0.111(6) 0.098(6) 0.168(7) -0.012(5) -0.053(5) -0.004(4)
N6 0.071(3) 0.060(3) 0.077(3) -0.021(3) -0.012(3) -0.016(3)
N7 0.111(5) 0.125(6) 0.077(4) -0.034(4) -0.017(4) 0.002(4)
C1 0.040(2) 0.028(2) 0.028(2) -0.0022(17) -0.0012(18) 0.0074(19)
C2 0.031(2) 0.033(2) 0.026(2) -0.0047(17) -0.0007(17) 0.0023(18)
C3 0.028(2) 0.038(2) 0.019(2) -0.0053(17) 0.0008(16) 0.0009(18)
C4 0.030(2) 0.034(2) 0.021(2) -0.0076(17) -0.0011(16) 0.0054(18)
C5 0.030(2) 0.041(2) 0.025(2) -0.0074(18) -0.0008(17) -0.0035(18)
C6 0.028(2) 0.044(3) 0.025(2) -0.0028(18) -0.0048(17) 0.0054(19)
C7 0.069(3) 0.039(3) 0.042(3) 0.002(2) -0.022(2) -0.012(2)
C8 0.045(3) 0.043(3) 0.048(3) -0.005(2) -0.019(2) -0.005(2)
C9 0.066(3) 0.039(3) 0.052(3) -0.004(2) -0.025(3) -0.003(2)
C10 0.057(3) 0.046(3) 0.050(3) -0.008(2) -0.011(2) 0.006(2)
C11 0.085(4) 0.042(3) 0.029(2) -0.011(2) -0.014(2) 0.007(3)
C12 0.079(4) 0.047(3) 0.031(3) -0.014(2) -0.022(2) 0.007(3)
C13 0.053(3) 0.042(3) 0.032(2) -0.008(2) -0.012(2) 0.002(2)
C14 0.059(3) 0.041(3) 0.032(2) -0.010(2) -0.015(2) 0.009(2)
C15 0.036(2) 0.044(3) 0.026(2) -0.0106(19) -0.0062(18) -0.004(2)
C16 0.027(2) 0.034(2) 0.035(2) -0.0086(18) -0.0065(17) -0.0046(17)
C17 0.024(2) 0.033(2) 0.027(2) -0.0043(17) -0.0025(16) -0.0011(17)
C18 0.026(2) 0.029(2) 0.029(2) -0.0103(17) -0.0076(16) 0.0029(17)
C19 0.034(2) 0.033(2) 0.028(2) -0.0075(18) -0.0017(17) -0.0088(18)
C20 0.036(2) 0.047(3) 0.026(2) -0.0055(19) 0.0010(18) -0.012(2)
C21 0.051(3) 0.039(3) 0.043(3) -0.011(2) 0.007(2) -0.011(2)
C22 0.073(4) 0.059(4) 0.052(3) -0.008(3) 0.014(3) -0.027(3)
C23 0.117(5) 0.089(4) 0.052(3) -0.016(3) -0.024(3) 0.028(4)
C24 0.062(3) 0.088(4) 0.021(2) -0.002(2) 0.000(2) 0.002(3)
O9 0.056(3) 0.040(3) 0.038(3) -0.001(2) -0.005(2) -0.009(2)
C25 0.048(4) 0.040(4) 0.035(4) -0.009(3) 0.006(3) -0.004(3)
C26 0.054(3) 0.035(3) 0.039(3) -0.005(3) -0.006(3) -0.001(3)
O9' 0.055(5) 0.058(5) 0.043(5) 0.005(4) 0.004(4) 0.000(4)
C25' 0.051(5) 0.067(6) 0.040(5) -0.001(5) 0.005(4) -0.009(5)
C26' 0.054(5) 0.067(5) 0.043(5) 0.001(4) 0.003(4) -0.005(4)
C27 0.103(5) 0.053(3) 0.030(3) -0.005(2) -0.002(3) 0.023(3)
C28 0.058(3) 0.035(3) 0.046(3) -0.007(2) -0.002(2) -0.001(2)
C29 0.039(2) 0.047(3) 0.028(2) 0.0010(19) -0.0016(18) -0.009(2)
C30 0.031(2) 0.036(2) 0.021(2) -0.0038(17) -0.0026(16) 0.0003(18)
C31 0.034(2) 0.035(2) 0.023(2) -0.0004(17) -0.0035(17) 0.0088(18)
C32 0.035(2) 0.060(3) 0.029(2) 0.001(2) -0.0005(19) 0.005(2)
C33 0.042(3) 0.071(4) 0.031(3) 0.000(2) 0.002(2) 0.022(3)
C34 0.062(3) 0.048(3) 0.029(3) -0.003(2) -0.004(2) 0.026(3)
C35 0.056(3) 0.036(3) 0.028(2) -0.0046(19) -0.007(2) 0.012(2)
C36 0.040(2) 0.033(2) 0.019(2) -0.0011(17) -0.0020(17) 0.0056(19)
C37 0.037(2) 0.029(2) 0.026(2) -0.0086(17) -0.0027(17) 0.0002(18)
C38 0.053(3) 0.039(3) 0.032(2) -0.013(2) -0.005(2) -0.003(2)
C39 0.031(2) 0.026(2) 0.026(2) -0.0053(16) -0.0044(16) 0.0067(17)
C40 0.028(2) 0.027(2) 0.021(2) -0.0015(16) -0.0037(16) 0.0026(16)
C41 0.028(2) 0.033(2) 0.031(2) -0.0053(18) -0.0060(17) -0.0019(17)
C42 0.032(2) 0.029(2) 0.022(2) -0.0040(16) -0.0034(16) 0.0040(17)
C43 0.031(2) 0.027(2) 0.024(2) -0.0009(16) 0.0030(16) 0.0015(17)
C44 0.027(2) 0.030(2) 0.034(2) -0.0065(18) -0.0021(17) -0.0029(17)
C45 0.038(2) 0.034(2) 0.029(2) -0.0073(18) -0.0065(18) -0.0026(19)
C46 0.041(3) 0.044(3) 0.031(2) -0.0104(19) -0.0094(19) -0.006(2)
C47 0.061(3) 0.051(3) 0.031(2) -0.007(2) -0.008(2) 0.010(2)
C48 0.057(3) 0.041(3) 0.029(2) -0.003(2) 0.003(2) 0.003(2)
C49 0.047(3) 0.041(3) 0.047(3) -0.012(2) 0.006(2) 0.005(2)
C50 0.057(3) 0.037(3) 0.048(3) -0.015(2) -0.001(2) 0.007(2)
C51 0.041(3) 0.030(2) 0.053(3) -0.011(2) -0.016(2) -0.0031(19)
C52 0.028(2) 0.035(2) 0.038(2) -0.0073(19) -0.0061(18) 0.0000(18)
C53 0.029(2) 0.033(2) 0.024(2) -0.0044(17) -0.0038(16) 0.0040(17)
C54 0.026(2) 0.034(2) 0.024(2) -0.0107(17) 0.0002(16) -0.0022(17)
C55 0.025(2) 0.026(2) 0.026(2) -0.0069(16) 0.0014(16) -0.0008(16)
C56 0.030(2) 0.029(2) 0.038(2) -0.0090(18) 0.0000(18) -0.0066(17)
C57 0.028(2) 0.028(2) 0.023(2) -0.0069(16) 0.0018(16) -0.0010(17)
C58 0.038(2) 0.028(2) 0.035(2) 0.0002(18) 0.0003(19) -0.0014(19)
C59 0.042(3) 0.039(3) 0.056(3) -0.004(2) -0.017(2) -0.006(2)
C60 0.057(3) 0.033(3) 0.060(3) 0.002(2) -0.023(3) -0.009(2)
C61 0.039(2) 0.032(2) 0.044(3) -0.010(2) 0.004(2) -0.0083(19)
C62 0.042(3) 0.038(3) 0.034(2) -0.0074(19) 0.0087(19) -0.006(2)
C63 0.047(3) 0.029(2) 0.021(2) -0.0020(17) -0.0030(18) -0.0034(19)
C64 0.039(2) 0.033(2) 0.036(2) -0.0090(19) -0.0097(19) -0.0052(19)
C65 0.042(2) 0.022(2) 0.036(2) -0.0060(17) -0.0007(19) -0.0027(18)
C66 0.038(2) 0.030(2) 0.037(2) -0.0095(19) 0.0015(19) -0.0074(19)
C67 0.045(3) 0.030(2) 0.029(2) -0.0094(18) -0.0059(18) -0.0054(19)
C68 0.032(2) 0.027(2) 0.022(2) -0.0087(16) 0.0005(16) -0.0058(17)
C69 0.033(2) 0.032(2) 0.021(2) -0.0019(17) -0.0042(16) 0.0023(18)
C70 0.042(2) 0.026(2) 0.028(2) -0.0036(17) -0.0062(18) 0.0063(18)
C71 0.047(3) 0.037(3) 0.030(2) -0.0036(19) -0.0056(19) 0.014(2)
C72 0.037(3) 0.054(3) 0.031(2) -0.001(2) -0.0029(19) 0.013(2)
C73 0.029(2) 0.045(3) 0.033(2) 0.0007(19) -0.0038(18) -0.0015(19)
C74 0.032(2) 0.035(2) 0.022(2) -0.0011(17) -0.0030(16) 0.0003(18)
C75 0.026(2) 0.031(2) 0.032(2) -0.0077(17) -0.0019(16) -0.0038(17)
C76 0.032(2) 0.044(3) 0.037(2) -0.006(2) -0.0041(18) -0.011(2)
C77 0.048(3) 0.027(3) 0.068(4) 0.002(2) 0.009(3) 0.001(2)
C78 0.047(3) 0.033(3) 0.046(3) -0.009(2) 0.002(2) 0.000(2)
C79 0.041(3) 0.029(2) 0.043(3) -0.011(2) 0.001(2) -0.0034(19)
C80 0.029(2) 0.030(2) 0.050(3) -0.011(2) -0.0002(19) -0.0012(18)
C81 0.037(3) 0.035(3) 0.114(5) -0.012(3) -0.025(3) -0.004(2)
C82 0.043(3) 0.033(3) 0.135(6) -0.005(3) -0.005(3) -0.018(2)
C83 0.038(3) 0.037(3) 0.051(3) -0.014(2) -0.015(2) -0.004(2)
C84 0.047(3) 0.039(3) 0.029(2) -0.0076(19) -0.0090(19) -0.005(2)
C85 0.038(2) 0.045(3) 0.024(2) -0.0058(19) 0.0000(18) -0.010(2)
C86 0.028(2) 0.026(2) 0.027(2) -0.0014(16) -0.0054(16) 0.0015(16)
C87 0.030(2) 0.027(2) 0.037(2) -0.0098(18) -0.0005(17) -0.0006(17)
C88 0.028(2) 0.034(2) 0.046(3) -0.009(2) 0.0027(19) -0.0020(18)
C89 0.025(2) 0.026(2) 0.033(2) -0.0046(17) -0.0021(16) 0.0030(16)
C90 0.036(2) 0.039(2) 0.029(2) -0.0025(18) -0.0075(18) -0.0077(19)
C91 0.036(2) 0.034(2) 0.038(3) -0.0007(19) -0.0054(19) -0.0082(19)
C92 0.036(2) 0.043(3) 0.036(2) -0.017(2) 0.0016(19) -0.003(2)
C93 0.036(2) 0.031(2) 0.037(2) -0.0110(19) 0.0024(18) -0.0052(18)
C94 0.046(3) 0.037(3) 0.058(3) -0.022(2) -0.003(2) -0.008(2)
C95 0.035(2) 0.031(2) 0.045(3) -0.016(2) -0.0038(19) -0.0073(19)
C96 0.042(3) 0.040(3) 0.060(3) 0.008(2) -0.013(2) -0.001(2)
C97 0.042(3) 0.036(3) 0.041(3) 0.002(2) -0.005(2) -0.011(2)
C98 0.032(2) 0.044(3) 0.045(3) -0.007(2) 0.000(2) -0.006(2)
C99 0.047(3) 0.034(2) 0.040(3) -0.0014(19) -0.012(2) -0.014(2)
C100 0.039(3) 0.029(2) 0.053(3) -0.004(2) -0.017(2) -0.0048(19)
C101 0.035(3) 0.049(3) 0.132(6) -0.007(4) 0.014(3) -0.009(3)
C102 0.063(4) 0.061(4) 0.067(4) 0.014(3) 0.001(3) -0.022(3)
C103 0.043(3) 0.048(3) 0.050(3) 0.006(2) -0.009(2) -0.011(2)
C104 0.041(3) 0.032(2) 0.044(3) -0.005(2) -0.009(2) -0.012(2)
C105 0.057(3) 0.043(3) 0.085(4) 0.017(3) -0.025(3) -0.017(3)
C106 0.042(3) 0.044(3) 0.150(6) 0.016(4) -0.027(4) -0.004(3)
C107 0.052(3) 0.048(3) 0.044(3) -0.017(2) -0.002(2) -0.019(2)
C108 0.041(3) 0.061(3) 0.034(3) -0.020(2) 0.003(2) -0.015(2)
C109 0.039(3) 0.061(3) 0.029(2) -0.015(2) 0.0048(19) -0.018(2)
C110 0.029(2) 0.030(2) 0.026(2) -0.0093(17) -0.0027(16) 0.0004(17)
C111 0.061(3) 0.066(3) 0.026(2) -0.019(2) 0.007(2) -0.025(3)
C112 0.069(3) 0.067(4) 0.031(3) -0.015(2) 0.007(2) -0.038(3)
C113 0.033(2) 0.027(2) 0.026(2) -0.0050(17) -0.0050(17) 0.0013(17)
C114 0.037(2) 0.030(2) 0.029(2) -0.0093(17) -0.0063(17) -0.0038(18)
C115 0.042(3) 0.038(3) 0.030(2) -0.0056(19) -0.0008(19) -0.004(2)
C116 0.051(3) 0.051(3) 0.025(2) -0.012(2) -0.002(2) -0.008(2)
C117 0.043(3) 0.044(3) 0.027(2) -0.0078(19) -0.0018(18) -0.012(2)
C118 0.056(3) 0.043(3) 0.046(3) -0.012(2) -0.009(2) -0.016(2)
C119 0.061(3) 0.035(3) 0.037(3) -0.008(2) -0.010(2) -0.021(2)
C120 0.062(3) 0.049(3) 0.042(3) -0.010(2) -0.009(2) -0.019(3)
C121 0.063(4) 0.071(4) 0.059(4) -0.024(3) 0.005(3) -0.030(3)
C122 0.045(3) 0.063(4) 0.116(6) -0.036(4) -0.030(3) -0.010(3)
C123 0.080(5) 0.059(4) 0.089(5) 0.006(3) -0.046(4) -0.021(3)
C124 0.077(4) 0.059(4) 0.053(3) 0.003(3) -0.022(3) -0.034(3)
C125 0.186(10) 0.133(8) 0.151(9) -0.058(7) -0.088(8) 0.080(7)
C126 0.105(6) 0.089(6) 0.078(5) -0.015(4) -0.016(4) -0.002(5)
C127 0.063(4) 0.096(5) 0.110(6) 0.000(4) -0.017(4) -0.002(4)
C128 0.055(3) 0.057(3) 0.048(3) -0.005(3) -0.010(3) -0.021(3)
C129 0.060(4) 0.058(4) 0.080(4) -0.005(3) -0.013(3) -0.002(3)
C130 0.068(4) 0.054(4) 0.076(4) -0.014(3) -0.010(3) -0.004(3)

loop_
_atom_type_symbol
_atom_type_description
_atom_type_scat_dispersion_real
_atom_type_scat_dispersion_imag
_atom_type_scat_source
C C 0.0033 0.0016 'International Tables Vol C Tables 4.2.6.8 and 6.1.1.4'
H H 0.0000 0.0000 'International Tables Vol C Tables 4.2.6.8 and 6.1.1.4'
N N 0.0061 0.0033 'International Tables Vol C Tables 4.2.6.8 and 6.1.1.4'
O O 0.0106 0.0060 'International Tables Vol C Tables 4.2.6.8 and 6.1.1.4'
F F 0.0171 0.0103 'International Tables Vol C Tables 4.2.6.8 and 6.1.1.4'
P P 0.1023 0.0942 'International Tables Vol C Tables 4.2.6.8 and 6.1.1.4'

loop_
_geom_angle_atom_site_label_1
_geom_angle_atom_site_label_2
_geom_angle_atom_site_label_3
_geom_angle
F5 P1 F1 91.4(2)
F5 P1 F6 91.55(18)
F1 P1 F6 90.9(2)
F5 P1 F2 178.0(2)
F1 P1 F2 89.8(2)
F6 P1 F2 89.96(17)
F5 P1 F4 88.82(18)
F1 P1 F4 179.3(2)
F6 P1 F4 89.69(18)
F2 P1 F4 89.92(18)
F5 P1 F3 89.89(18)
F1 P1 F3 89.88(19)
F6 P1 F3 178.33(19)
F2 P1 F3 88.57(16)
F4 P1 F3 89.50(17)
F8 P2 F10 90.39(19)
F8 P2 F11 179.3(2)
F10 P2 F11 90.19(18)
F8 P2 F7 90.7(2)
F10 P2 F7 178.87(19)
F11 P2 F7 88.72(18)
F8 P2 F12 90.7(2)
F10 P2 F12 89.75(19)
F11 P2 F12 89.61(19)
F7 P2 F12 90.0(2)
F8 P2 F9 90.2(2)
F10 P2 F9 90.08(18)
F11 P2 F9 89.49(18)
F7 P2 F9 90.20(19)
F12 P2 F9 179.1(2)
F17 P3 F18 91.8(2)
F17 P3 F16 90.41(19)
F18 P3 F16 88.7(2)
F17 P3 F15 89.3(2)
F18 P3 F15 178.9(2)
F16 P3 F15 91.2(2)
F17 P3 F13 91.3(2)
F18 P3 F13 90.6(2)
F16 P3 F13 178.2(2)
F15 P3 F13 89.4(2)
F17 P3 F14 179.4(2)
F18 P3 F14 88.8(2)
F16 P3 F14 89.90(18)
F15 P3 F14 90.17(19)
F13 P3 F14 88.4(2)
F21 P4 F20 90.17(18)
F21 P4 F24 179.1(2)
F20 P4 F24 90.55(18)
F21 P4 F22 90.04(19)
F20 P4 F22 90.51(18)
F24 P4 F22 90.49(18)
F21 P4 F19 90.56(18)
F20 P4 F19 90.87(17)
F24 P4 F19 88.89(16)
F22 P4 F19 178.49(18)
F21 P4 F23 90.26(17)
F20 P4 F23 179.6(2)
F24 P4 F23 89.02(17)
F22 P4 F23 89.48(17)
F19 P4 F23 89.14(16)
C6 O1 C7 118.9(4)
C9 O2 C8 113.6(3)
C10 O3 C11 111.4(4)
C13 O4 C12 113.9(3)
C15 O5 C14 121.6(3)
C20 O6 C21 119.9(3)
C23 O7 C22 121.9(5)
C24 O8 C25' 110.5(6)
C24 O8 C25 115.0(4)
C25' O8 C25 26.1(7)
C1 O10 C28 117.5(3)
C42 O11 C45 118.0(3)
C47 O12 C46 111.2(3)
C48 O13 C49 112.2(3)
C50 O14 C51 111.8(3)
C53 O15 C52 114.1(3)
C58 O16 C59 124.0(4)
C60 O17 C61 109.3(3)
C62 O18 C63 110.7(3)
C65 O19 C64 115.1(3)
C43 O20 C66 118.3(3)
C91 N1 C92 120.2(4)
C91 N1 C94 120.0(4)
C92 N1 C94 119.7(4)
C84 N2 C88 120.1(4)
C84 N2 C83 120.1(3)
C88 N2 C83 119.8(3)
C116 N3 C115 120.2(4)
C116 N3 C118 119.9(4)
C115 N3 C118 119.7(4)
C108 N4 C112 119.8(4)
C108 N4 C107 117.7(3)
C112 N4 C107 122.5(4)
O10 C1 C6 116.4(4)
O10 C1 C2 124.3(4)
C6 C1 C2 119.3(4)
C3 C2 C1 120.2(4)
C3 C2 H2 119.9
C1 C2 H2 119.9
C2 C3 C4 120.3(4)
C2 C3 C30 125.4(4)
C4 C3 C30 114.2(3)
C3 C4 C5 119.8(4)
C3 C4 C37 114.5(3)
C5 C4 C37 125.6(4)
C6 C5 C4 119.5(4)
C6 C5 H5 120.2
C4 C5 H5 120.2
O1 C6 C1 113.8(4)
O1 C6 C5 125.3(4)
C1 C6 C5 120.8(4)
O1 C7 C8 108.8(4)
O1 C7 H7B 109.9
C8 C7 H7B 109.9
O1 C7 H7A 109.9
C8 C7 H7A 109.9
H7B C7 H7A 108.3
O2 C8 C7 113.8(4)
O2 C8 H8A 108.8
C7 C8 H8A 108.8
O2 C8 H8B 108.8
C7 C8 H8B 108.8
H8A C8 H8B 107.7
O2 C9 C10 110.0(4)
O2 C9 H9A 109.7
C10 C9 H9A 109.7
O2 C9 H9B 109.7
C10 C9 H9B 109.7
H9A C9 H9B 108.2
O3 C10 C9 111.0(4)
O3 C10 H10J 109.4
C9 C10 H10J 109.4
O3 C10 H10I 109.4
C9 C10 H10I 109.4
H10J C10 H10I 108.0
O3 C11 C12 110.2(4)
O3 C11 H11H 109.6
C12 C11 H11H 109.6
O3 C11 H11I 109.6
C12 C11 H11I 109.6
H11H C11 H11I 108.1
O4 C12 C11 109.3(4)
O4 C12 H12N 109.8
C11 C12 H12N 109.8
O4 C12 H12M 109.8
C11 C12 H12M 109.8
H12N C12 H12M 108.3
O4 C13 C14 109.7(4)
O4 C13 H13A 109.7
C14 C13 H13A 109.7
O4 C13 H13B 109.7
C14 C13 H13B 109.7
H13A C13 H13B 108.2
O5 C14 C13 107.9(4)
O5 C14 H14A 110.1
C13 C14 H14A 110.1
O5 C14 H14B 110.1
C13 C14 H14B 110.1
H14A C14 H14B 108.4
O5 C15 C16 115.8(4)
O5 C15 C20 124.2(4)
C16 C15 C20 119.5(4)
C17 C16 C15 120.5(4)
C17 C16 H16 119.7
C15 C16 H16 119.7
C16 C17 C18 120.3(4)
C16 C17 C75 126.1(4)
C18 C17 C75 113.6(3)
C19 C18 C17 119.8(3)
C19 C18 C68 125.6(3)
C17 C18 C68 114.5(3)
C18 C19 C20 119.8(4)
C18 C19 H19 120.1
C20 C19 H19 120.1
O6 C20 C19 123.5(4)
O6 C20 C15 116.3(4)
C19 C20 C15 120.0(4)
O6 C21 C22 106.2(4)
O6 C21 H21A 110.5
C22 C21 H21A 110.5
O6 C21 H21B 110.5
C22 C21 H21B 110.5
H21A C21 H21B 108.7
O7 C22 C21 111.5(4)
O7 C22 H22A 109.3
C21 C22 H22A 109.3
O7 C22 H22B 109.3
C21 C22 H22B 109.3
H22A C22 H22B 108.0
O7 C23 C24 119.4(6)
O7 C23 H23B 107.5
C24 C23 H23B 107.5
O7 C23 H23A 107.5
C24 C23 H23A 107.5
H23B C23 H23A 107.0
O8 C24 C23 114.0(4)
O8 C24 H24A 108.7
C23 C24 H24A 108.7
O8 C24 H24B 108.7
C23 C24 H24B 108.7
H24A C24 H24B 107.6
C26 O9 C27 107.6(5)
O8 C25 C26 112.1(6)
O8 C25 H25B 109.2
C26 C25 H25B 109.2
O8 C25 H25A 109.2
C26 C25 H25A 109.2
H25B C25 H25A 107.9
O9 C26 C25 108.7(6)
O9 C26 H26B 110.0
C25 C26 H26B 110.0
O9 C26 H26A 110.0
C25 C26 H26A 110.0
H26B C26 H26A 108.3
C26' O9' C27 101.0(8)
O8 C25' C26' 110.5(9)
O8 C25' H25D 109.6
C26' C25' H25D 109.6
O8 C25' H25C 109.6
C26' C25' H25C 109.6
H25D C25' H25C 108.1
O9' C26' C25' 109.2(10)
O9' C26' H26C 109.8
C25' C26' H26C 109.8
O9' C26' H26D 109.8
C25' C26' H26D 109.8
H26C C26' H26D 108.3
O9 C27 O9' 42.3(4)
O9 C27 C28 112.6(4)
O9' C27 C28 115.8(5)
O9 C27 H9' 109.1
O9' C27 H9' 68.6
C28 C27 H9' 109.1
O9 C27 H27 109.1
O9' C27 H27 133.5
C28 C27 H27 109.1
H9' C27 H27 107.8
O10 C28 C27 108.9(4)
O10 C28 H28A 109.9
C27 C28 H28A 109.9
O10 C28 H28B 109.9
C27 C28 H28B 109.9
H28A C28 H28B 108.3
C30 C29 H29B 109.5
C30 C29 H29C 109.5
H29B C29 H29C 109.5
C30 C29 H29A 109.5
H29B C29 H29A 109.5
H29C C29 H29A 109.5
C29 C30 C31 114.4(3)
C29 C30 C3 113.4(3)
C31 C30 C3 106.0(3)
C29 C30 C40 114.8(3)
C31 C30 C40 104.5(3)
C3 C30 C40 102.5(3)
C32 C31 C36 119.4(4)
C32 C31 C30 126.1(4)
C36 C31 C30 114.4(3)
C31 C32 C33 119.3(5)
C31 C32 H32 120.4
C33 C32 H32 120.4
C34 C33 C32 120.9(5)
C34 C33 H33 119.6
C32 C33 H33 119.6
C33 C34 C35 120.8(5)
C33 C34 H34 119.6
C35 C34 H34 119.6
C36 C35 C34 118.8(5)
C36 C35 H35 120.6
C34 C35 H35 120.6
C35 C36 C31 120.9(4)
C35 C36 C37 125.2(4)
C31 C36 C37 113.8(3)
C38 C37 C4 114.5(3)
C38 C37 C39 114.7(3)
C4 C37 C39 102.8(3)
C38 C37 C36 113.9(3)
C4 C37 C36 105.3(3)
C39 C37 C36 104.4(3)
C37 C38 H38A 109.5
C37 C38 H38C 109.5
H38A C38 H38C 109.5
C37 C38 H38B 109.5
H38A C38 H38B 109.5
H38C C38 H38B 109.5
C40 C39 C44 120.2(4)
C40 C39 C37 114.5(3)
C44 C39 C37 125.2(4)
C39 C40 C41 120.7(3)
C39 C40 C30 114.3(3)
C41 C40 C30 124.9(4)
C42 C41 C40 119.0(4)
C42 C41 H41 120.5
C40 C41 H41 120.5
O11 C42 C43 115.2(3)
O11 C42 C41 124.8(4)
C43 C42 C41 120.0(4)
O20 C43 C44 125.3(4)
O20 C43 C42 113.9(3)
C44 C43 C42 120.8(3)
C43 C44 C39 119.2(4)
C43 C44 H44 120.4
C39 C44 H44 120.4
O11 C45 C46 107.9(3)
O11 C45 H45B 110.1
C46 C45 H45B 110.1
O11 C45 H45A 110.1
C46 C45 H45A 110.1
H45B C45 H45A 108.4
O12 C46 C45 108.9(3)
O12 C46 H46A 109.9
C45 C46 H46A 109.9
O12 C46 H46B 109.9
C45 C46 H46B 109.9
H46A C46 H46B 108.3
O12 C47 C48 110.3(4)
O12 C47 H47B 109.6
C48 C47 H47B 109.6
O12 C47 H47A 109.6
C48 C47 H47A 109.6
H47B C47 H47A 108.1
O13 C48 C47 110.2(4)
O13 C48 H48A 109.6
C47 C48 H48A 109.6
O13 C48 H48B 109.6
C47 C48 H48B 109.6
H48A C48 H48B 108.1
O13 C49 C50 109.1(4)
O13 C49 H49B 109.9
C50 C49 H49B 109.9
O13 C49 H49A 109.9
C50 C49 H49A 109.9
H49B C49 H49A 108.3
O14 C50 C49 110.1(4)
O14 C50 H50B 109.6
C49 C50 H50B 109.6
O14 C50 H50A 109.6
C49 C50 H50A 109.6
H50B C50 H50A 108.2
O14 C51 C52 110.9(3)
O14 C51 H51A 109.5
C52 C51 H51A 109.5
O14 C51 H51B 109.5
C52 C51 H51B 109.5
H51A C51 H51B 108.0
O15 C52 C51 108.4(3)
O15 C52 H52B 110.0
C51 C52 H52B 110.0
O15 C52 H52A 110.0
C51 C52 H52A 110.0
H52B C52 H52A 108.4
O15 C53 C58 120.3(4)
O15 C53 C54 119.3(4)
C58 C53 C54 120.2(4)
C55 C54 C53 120.6(4)
C55 C54 H54 119.7
C53 C54 H54 119.7
C54 C55 C57 119.2(4)
C54 C55 C68 126.8(3)
C57 C55 C68 114.0(3)
C57 C56 C58 121.1(4)
C57 C56 H56 119.5
C58 C56 H56 119.5
C56 C57 C55 120.1(4)
C56 C57 C75 126.0(4)
C55 C57 C75 114.0(3)
O16 C58 C53 127.8(4)
O16 C58 C56 113.2(4)
C53 C58 C56 118.8(4)
O16 C59 C60 104.3(4)
O16 C59 H59B 110.9
C60 C59 H59B 110.9
O16 C59 H59A 110.9
C60 C59 H59A 110.9
H59B C59 H59A 108.9
O17 C60 C59 110.5(4)
O17 C60 H60B 109.5
C59 C60 H60B 109.5
O17 C60 H60A 109.5
C59 C60 H60A 109.5
H60B C60 H60A 108.1
O17 C61 C62 112.0(4)
O17 C61 H61A 109.2
C62 C61 H61A 109.2
O17 C61 H61B 109.2
C62 C61 H61B 109.2
H61A C61 H61B 107.9
O18 C62 C61 110.2(3)
O18 C62 H62B 109.6
C61 C62 H62B 109.6
O18 C62 H62A 109.6
C61 C62 H62A 109.6
H62B C62 H62A 108.1
O18 C63 C64 109.9(3)
O18 C63 H63A 109.7
C64 C63 H63A 109.7
O18 C63 H63B 109.7
C64 C63 H63B 109.7
H63A C63 H63B 108.2
O19 C64 C63 109.2(3)
O19 C64 H64A 109.8
C63 C64 H64A 109.8
O19 C64 H64B 109.8
C63 C64 H64B 109.8
H64A C64 H64B 108.3
O19 C65 C66 112.6(3)
O19 C65 H65A 109.1
C66 C65 H65A 109.1
O19 C65 H65B 109.1
C66 C65 H65B 109.1
H65A C65 H65B 107.8
O20 C66 C65 107.1(3)
O20 C66 H66A 110.3
C65 C66 H66A 110.3
O20 C66 H66B 110.3
C65 C66 H66B 110.3
H66A C66 H66B 108.6
C68 C67 H67B 109.5
C68 C67 H67C 109.5
H67B C67 H67C 109.5
C68 C67 H67A 109.5
H67B C67 H67A 109.5
H67C C67 H67A 109.5
C67 C68 C69 113.8(3)
C67 C68 C18 114.6(3)
C69 C68 C18 104.9(3)
C67 C68 C55 114.0(3)
C69 C68 C55 104.4(3)
C18 C68 C55 104.0(3)
C70 C69 C74 120.1(4)
C70 C69 C68 125.6(4)
C74 C69 C68 114.2(3)
C69 C70 C71 120.4(4)
C69 C70 H70 119.8
C71 C70 H70 119.8
C72 C71 C70 119.5(4)
C72 C71 H71 120.3
C70 C71 H71 120.3
C71 C72 C73 121.2(4)
C71 C72 H72 119.4
C73 C72 H72 119.4
C72 C73 C74 119.3(4)
C72 C73 H73 120.3
C74 C73 H73 120.3
C73 C74 C69 119.5(4)
C73 C74 C75 126.6(4)
C69 C74 C75 113.8(3)
C76 C75 C57 113.8(3)
C76 C75 C74 114.1(3)
C57 C75 C74 104.6(3)
C76 C75 C17 113.8(3)
C57 C75 C17 104.4(3)
C74 C75 C17 105.2(3)
C75 C76 H76A 109.5
C75 C76 H76C 109.5
H76A C76 H76C 109.5
C75 C76 H76B 109.5
H76A C76 H76B 109.5
H76C C76 H76B 109.5
C78 C77 C82 122.8(5)
C78 C77 F26 118.7(5)
C82 C77 F26 118.5(5)
C77 C78 C79 118.1(5)
C77 C78 H78 121.0
C79 C78 H78 121.0
C78 C79 C80 121.2(4)
C78 C79 H79 119.4
C80 C79 H79 119.4
C81 C80 C79 118.7(4)
C81 C80 C83 119.5(4)
C79 C80 C83 121.8(4)
C80 C81 C82 120.1(5)
C80 C81 H81 119.9
C82 C81 H81 119.9
C77 C82 C81 119.2(5)
C77 C82 H82 120.4
C81 C82 H82 120.4
N2 C83 C80 111.6(3)
N2 C83 H83A 109.3
C80 C83 H83A 109.3
N2 C83 H83B 109.3
C80 C83 H83B 109.3
H83A C83 H83B 108.0
N2 C84 C85 120.8(4)
N2 C84 H84 119.6
C85 C84 H84 119.6
C84 C85 C86 120.7(4)
C84 C85 H85 119.6
C86 C85 H85 119.6
C85 C86 C87 117.5(4)
C85 C86 C89 121.1(3)
C87 C86 C89 121.4(3)
C88 C87 C86 119.7(4)
C88 C87 H87 120.1
C86 C87 H87 120.1
N2 C88 C87 121.2(4)
N2 C88 H88 119.4
C87 C88 H88 119.4
C93 C89 C90 117.0(4)
C93 C89 C86 122.0(4)
C90 C89 C86 121.1(4)
C91 C90 C89 120.1(4)
C91 C90 H90 120.0
C89 C90 H90 120.0
N1 C91 C90 121.5(4)
N1 C91 H91 119.2
C90 C91 H91 119.2
N1 C92 C93 120.1(4)
N1 C92 H92 119.9
C93 C92 H92 119.9
C92 C93 C89 121.1(4)
C92 C93 H93 119.5
C89 C93 H93 119.5
C95 C94 N1 111.7(3)
C95 C94 H94A 109.3
N1 C94 H94A 109.3
C95 C94 H94B 109.3
N1 C94 H94B 109.3
H94A C94 H94B 107.9
C97 C95 C100 119.5(4)
C97 C95 C94 120.2(4)
C100 C95 C94 120.2(4)
C98 C96 C97 119.0(4)
C98 C96 H96 120.5
C97 C96 H96 120.5
C96 C97 C95 119.9(4)
C96 C97 H97 120.1
C95 C97 H97 120.1
F25 C98 C99 119.1(4)
F25 C98 C96 118.2(4)
C99 C98 C96 122.7(4)
C98 C99 C100 118.3(4)
C98 C99 H99 120.8
C100 C99 H99 120.8
C99 C100 C95 120.5(4)
C99 C100 H10 119.7
C95 C100 H10 119.7
F27 C101 C106 118.4(6)
F27 C101 C102 119.2(6)
C106 C101 C102 122.4(5)
C103 C102 C101 118.1(5)
C103 C102 H10A 121.0
C101 C102 H10A 121.0
C102 C103 C104 120.5(5)
C102 C103 H10B 119.7
C104 C103 H10B 119.7
C103 C104 C105 119.4(4)
C103 C104 C107 120.3(4)
C105 C104 C107 120.1(4)
C106 C105 C104 121.3(5)
C106 C105 H10C 119.4
C104 C105 H10C 119.4
C105 C106 C101 118.2(5)
C105 C106 H10D 120.9
C101 C106 H10D 120.9
C104 C107 N4 113.3(4)
C104 C107 H10F 108.9
N4 C107 H10F 108.9
C104 C107 H10E 108.9
N4 C107 H10E 108.9
H10F C107 H10E 107.7
N4 C108 C109 120.9(4)
N4 C108 H10G 119.5
C109 C108 H10G 119.5
C108 C109 C110 121.0(4)
C108 C109 H10H 119.5
C110 C109 H10H 119.5
C111 C110 C109 116.0(4)
C111 C110 C113 121.6(4)
C109 C110 C113 122.4(4)
C112 C111 C110 120.8(4)
C112 C111 H11 119.6
C110 C111 H11 119.6
N4 C112 C111 121.5(4)
N4 C112 H11A 119.2
C111 C112 H11A 119.2
C117 C113 C114 116.9(4)
C117 C113 C110 120.9(4)
C114 C113 C110 122.2(3)
C115 C114 C113 120.5(4)
C115 C114 H11B 119.7
C113 C114 H11B 119.7
N3 C115 C114 120.8(4)
N3 C115 H11C 119.6
C114 C115 H11C 119.6
N3 C116 C117 120.4(4)
N3 C116 H11D 119.8
C117 C116 H11D 119.8
C116 C117 C113 121.0(4)
C116 C117 H11E 119.5
C113 C117 H11E 119.5
C119 C118 N3 111.8(4)
C119 C118 H11G 109.3
N3 C118 H11G 109.3
C119 C118 H11F 109.3
N3 C118 H11F 109.3
H11G C118 H11F 107.9
C124 C119 C120 118.7(5)
C124 C119 C118 120.2(4)
C120 C119 C118 121.0(4)
C121 C120 C119 120.2(5)
C121 C120 H12 119.9
C119 C120 H12 119.9
C122 C121 C120 117.7(5)
C122 C121 H12A 121.1
C120 C121 H12A 121.1
F28 C122 C123 118.9(6)
F28 C122 C121 117.7(6)
C123 C122 C121 123.4(5)
C124 C123 C122 117.6(5)
C124 C123 H12B 121.2
C122 C123 H12B 121.2
C123 C124 C119 122.2(5)
C123 C124 H12C 118.9
C119 C124 H12C 118.9
C126 C125 H12E 109.5
C126 C125 H12F 109.5
H12E C125 H12F 109.5
C126 C125 H12D 109.5
H12E C125 H12D 109.5
H12F C125 H12D 109.5
N5 C126 C125 177.9(10)
C128 C127 H12H 109.5
C128 C127 H12I 109.5
H12H C127 H12I 109.5
C128 C127 H12G 109.5
H12H C127 H12G 109.5
H12I C127 H12G 109.5
N6 C128 C127 178.9(7)
C130 C129 H12K 109.5
C130 C129 H12J 109.5
H12K C129 H12J 109.5
C130 C129 H12L 109.5
H12K C129 H12L 109.5
H12J C129 H12L 109.5
N7 C130 C129 178.5(7)

loop_
_geom_bond_atom_site_label_1
_geom_bond_atom_site_label_2
_geom_bond_distance
P1 F5 1.578(3)
P1 F1 1.586(3)
P1 F6 1.592(3)
P1 F2 1.594(3)
P1 F4 1.602(3)
P1 F3 1.613(3)
P2 F8 1.572(3)
P2 F10 1.591(3)
P2 F11 1.596(3)
P2 F7 1.597(3)
P2 F12 1.600(4)
P2 F9 1.605(3)
P3 F17 1.577(3)
P3 F18 1.583(4)
P3 F16 1.584(3)
P3 F15 1.586(4)
P3 F13 1.586(4)
P3 F14 1.597(3)
P4 F21 1.579(3)
P4 F20 1.584(3)
P4 F24 1.593(3)
P4 F22 1.594(3)
P4 F19 1.599(3)
P4 F23 1.605(3)
F25 C98 1.356(5)
F26 C77 1.365(5)
F27 C101 1.352(6)
F28 C122 1.374(6)
O1 C6 1.372(5)
O1 C7 1.384(5)
O2 C9 1.416(5)
O2 C8 1.426(5)
O3 C10 1.414(6)
O3 C11 1.428(5)
O4 C13 1.398(5)
O4 C12 1.428(5)
O5 C15 1.384(5)
O5 C14 1.444(5)
O6 C20 1.363(5)
O6 C21 1.411(5)
O7 C23 1.315(7)
O7 C22 1.376(7)
O8 C24 1.402(6)
O8 C25' 1.422(9)
O8 C25 1.453(7)
O10 C1 1.376(5)
O10 C28 1.431(5)
O11 C42 1.367(4)
O11 C45 1.419(5)
O12 C47 1.421(5)
O12 C46 1.424(5)
O13 C48 1.414(5)
O13 C49 1.431(5)
O14 C50 1.415(5)
O14 C51 1.426(5)
O15 C53 1.389(4)
O15 C52 1.442(5)
O16 C58 1.373(5)
O16 C59 1.395(5)
O17 C60 1.412(5)
O17 C61 1.425(5)
O18 C62 1.424(5)
O18 C63 1.433(5)
O19 C65 1.421(5)
O19 C64 1.428(5)
O20 C43 1.375(4)
O20 C66 1.414(5)
N1 C91 1.340(5)
N1 C92 1.349(5)
N1 C94 1.511(5)
N2 C84 1.337(5)
N2 C88 1.342(5)
N2 C83 1.488(5)
N3 C116 1.341(5)
N3 C115 1.352(5)
N3 C118 1.505(5)
N4 C108 1.325(5)
N4 C112 1.332(5)
N4 C107 1.509(5)
N5 C126 1.140(9)
N6 C128 1.131(7)
N7 C130 1.130(7)
C1 C6 1.390(6)
C1 C2 1.394(6)
C2 C3 1.388(5)
C2 H2 0.9500
C3 C4 1.392(6)
C3 C30 1.539(5)
C4 C5 1.396(5)
C4 C37 1.542(5)
C5 C6 1.392(6)
C5 H5 0.9500
C7 C8 1.525(6)
C7 H7B 0.9900
C7 H7A 0.9900
C8 H8A 0.9900
C8 H8B 0.9900
C9 C10 1.496(6)
C9 H9A 0.9900
C9 H9B 0.9900
C10 H10J 0.9900
C10 H10I 0.9900
C11 C12 1.479(7)
C11 H11H 0.9900
C11 H11I 0.9900
C12 H12N 0.9900
C12 H12M 0.9900
C13 C14 1.486(6)
C13 H13A 0.9900
C13 H13B 0.9900
C14 H14A 0.9900
C14 H14B 0.9900
C15 C16 1.391(6)
C15 C20 1.398(6)
C16 C17 1.378(5)
C16 H16 0.9500
C17 C18 1.395(5)
C17 C75 1.543(5)
C18 C19 1.391(5)
C18 C68 1.540(5)
C19 C20 1.397(6)
C19 H19 0.9500
C21 C22 1.498(6)
C21 H21A 0.9900
C21 H21B 0.9900
C22 H22A 0.9900
C22 H22B 0.9900
C23 C24 1.420(8)
C23 H23B 0.9900
C23 H23A 0.9900
C24 H24A 0.9900
C24 H24B 0.9900
O9 C26 1.403(7)
O9 C27 1.444(6)
C25 C26 1.528(7)
C25 H25B 0.9900
C25 H25A 0.9900
C26 H26B 0.9900
C26 H26A 0.9900
O9' C26' 1.427(9)
O9' C27 1.492(8)
C25' C26' 1.532(9)
C25' H25D 0.9900
C25' H25C 0.9900
C26' H26C 0.9900
C26' H26D 0.9900
C27 C28 1.508(6)
C27 H9' 0.9900
C27 H27 0.9900
C28 H28A 0.9900
C28 H28B 0.9900
C29 C30 1.521(6)
C29 H29B 0.9800
C29 H29C 0.9800
C29 H29A 0.9800
C30 C31 1.535(5)
C30 C40 1.548(5)
C31 C32 1.391(6)
C31 C36 1.400(6)
C32 C33 1.398(7)
C32 H32 0.9500
C33 C34 1.366(7)
C33 H33 0.9500
C34 C35 1.394(6)
C34 H34 0.9500
C35 C36 1.390(6)
C35 H35 0.9500
C36 C37 1.550(5)
C37 C38 1.509(6)
C37 C39 1.542(5)
C38 H38A 0.9800
C38 H38C 0.9800
C38 H38B 0.9800
C39 C40 1.384(5)
C39 C44 1.396(5)
C40 C41 1.397(5)
C41 C42 1.397(5)
C41 H41 0.9500
C42 C43 1.391(6)
C43 C44 1.388(5)
C44 H44 0.9500
C45 C46 1.500(5)
C45 H45B 0.9900
C45 H45A 0.9900
C46 H46A 0.9900
C46 H46B 0.9900
C47 C48 1.488(6)
C47 H47B 0.9900
C47 H47A 0.9900
C48 H48A 0.9900
C48 H48B 0.9900
C49 C50 1.493(6)
C49 H49B 0.9900
C49 H49A 0.9900
C50 H50B 0.9900
C50 H50A 0.9900
C51 C52 1.494(6)
C51 H51A 0.9900
C51 H51B 0.9900
C52 H52B 0.9900
C52 H52A 0.9900
C53 C58 1.390(6)
C53 C54 1.391(5)
C54 C55 1.389(5)
C54 H54 0.9500
C55 C57 1.404(5)
C55 C68 1.541(5)
C56 C57 1.369(5)
C56 C58 1.405(6)
C56 H56 0.9500
C57 C75 1.533(5)
C59 C60 1.505(6)
C59 H59B 0.9900
C59 H59A 0.9900
C60 H60B 0.9900
C60 H60A 0.9900
C61 C62 1.492(6)
C61 H61A 0.9900
C61 H61B 0.9900
C62 H62B 0.9900
C62 H62A 0.9900
C63 C64 1.491(5)
C63 H63A 0.9900
C63 H63B 0.9900
C64 H64A 0.9900
C64 H64B 0.9900
C65 C66 1.511(5)
C65 H65A 0.9900
C65 H65B 0.9900
C66 H66A 0.9900
C66 H66B 0.9900
C67 C68 1.519(5)
C67 H67B 0.9800
C67 H67C 0.9800
C67 H67A 0.9800
C68 C69 1.536(5)
C69 C70 1.384(5)
C69 C74 1.400(6)
C70 C71 1.385(6)
C70 H70 0.9500
C71 C72 1.379(7)
C71 H71 0.9500
C72 C73 1.392(6)
C72 H72 0.9500
C73 C74 1.393(5)
C73 H73 0.9500
C74 C75 1.539(5)
C75 C76 1.521(5)
C76 H76A 0.9800
C76 H76C 0.9800
C76 H76B 0.9800
C77 C78 1.355(7)
C77 C82 1.355(8)
C78 C79 1.387(6)
C78 H78 0.9500
C79 C80 1.386(6)
C79 H79 0.9500
C80 C81 1.380(6)
C80 C83 1.510(6)
C81 C82 1.388(7)
C81 H81 0.9500
C82 H82 0.9500
C83 H83A 0.9900
C83 H83B 0.9900
C84 C85 1.369(6)
C84 H84 0.9500
C85 C86 1.379(5)
C85 H85 0.9500
C86 C87 1.396(5)
C86 C89 1.481(5)
C87 C88 1.371(6)
C87 H87 0.9500
C88 H88 0.9500
C89 C93 1.392(5)
C89 C90 1.397(5)
C90 C91 1.365(6)
C90 H90 0.9500
C91 H91 0.9500
C92 C93 1.370(6)
C92 H92 0.9500
C93 H93 0.9500
C94 C95 1.506(6)
C94 H94A 0.9900
C94 H94B 0.9900
C95 C97 1.383(6)
C95 C100 1.389(6)
C96 C98 1.365(6)
C96 C97 1.382(6)
C96 H96 0.9500
C97 H97 0.9500
C98 C99 1.363(6)
C99 C100 1.379(6)
C99 H99 0.9500
C100 H10 0.9500
C101 C106 1.368(9)
C101 C102 1.384(8)
C102 C103 1.376(7)
C102 H10A 0.9500
C103 C104 1.378(6)
C103 H10B 0.9500
C104 C105 1.380(6)
C104 C107 1.503(6)
C105 C106 1.365(8)
C105 H10C 0.9500
C106 H10D 0.9500
C107 H10F 0.9900
C107 H10E 0.9900
C108 C109 1.369(6)
C108 H10G 0.9500
C109 C110 1.392(5)
C109 H10H 0.9500
C110 C111 1.382(6)
C110 C113 1.484(5)
C111 C112 1.363(6)
C111 H11 0.9500
C112 H11A 0.9500
C113 C117 1.386(5)
C113 C114 1.394(5)
C114 C115 1.360(6)
C114 H11B 0.9500
C115 H11C 0.9500
C116 C117 1.369(6)
C116 H11D 0.9500
C117 H11E 0.9500
C118 C119 1.492(6)
C118 H11G 0.9900
C118 H11F 0.9900
C119 C124 1.389(7)
C119 C120 1.391(6)
C120 C121 1.379(7)
C120 H12 0.9500
C121 C122 1.375(8)
C121 H12A 0.9500
C122 C123 1.374(9)
C123 C124 1.343(8)
C123 H12B 0.9500
C124 H12C 0.9500
C125 C126 1.464(10)
C125 H12E 0.9800
C125 H12F 0.9800
C125 H12D 0.9800
C127 C128 1.441(8)
C127 H12H 0.9800
C127 H12I 0.9800
C127 H12G 0.9800
C129 C130 1.469(8)
C129 H12K 0.9800
C129 H12J 0.9800
C129 H12L 0.9800

loop_
_geom_torsion_atom_site_label_1
_geom_torsion_atom_site_label_2
_geom_torsion_atom_site_label_3
_geom_torsion_atom_site_label_4
_geom_torsion
C28 O10 C1 C6 161.3(4)
C28 O10 C1 C2 -20.8(6)
O10 C1 C2 C3 179.9(4)
C6 C1 C2 C3 -2.3(6)
C1 C2 C3 C4 1.2(6)
C1 C2 C3 C30 -175.5(4)
C2 C3 C4 C5 0.7(6)
C30 C3 C4 C5 177.7(3)
C2 C3 C4 C37 -175.5(3)
C30 C3 C4 C37 1.5(5)
C3 C4 C5 C6 -1.4(6)
C37 C4 C5 C6 174.3(4)
C7 O1 C6 C1 -172.2(4)
C7 O1 C6 C5 6.5(6)
O10 C1 C6 O1 -1.7(5)
C2 C1 C6 O1 -179.7(3)
O10 C1 C6 C5 179.5(4)
C2 C1 C6 C5 1.5(6)
C4 C5 C6 O1 -178.3(4)
C4 C5 C6 C1 0.3(6)
C6 O1 C7 C8 169.0(4)
C9 O2 C8 C7 -80.6(5)
O1 C7 C8 O2 64.1(5)
C8 O2 C9 C10 -160.7(4)
C11 O3 C10 C9 179.3(4)
O2 C9 C10 O3 72.0(5)
C10 O3 C11 C12 -174.9(4)
C13 O4 C12 C11 166.5(4)
O3 C11 C12 O4 69.2(5)
C12 O4 C13 C14 -176.4(4)
C15 O5 C14 C13 178.8(4)
O4 C13 C14 O5 -61.5(5)
C14 O5 C15 C16 141.6(4)
C14 O5 C15 C20 -46.4(6)
O5 C15 C16 C17 172.0(4)
C20 C15 C16 C17 -0.4(6)
C15 C16 C17 C18 0.3(6)
C15 C16 C17 C75 -176.9(4)
C16 C17 C18 C19 1.2(6)
C75 C17 C18 C19 178.8(3)
C16 C17 C18 C68 -177.1(3)
C75 C17 C18 C68 0.5(5)
C17 C18 C19 C20 -2.7(6)
C68 C18 C19 C20 175.5(4)
C21 O6 C20 C19 -7.9(7)
C21 O6 C20 C15 176.2(4)
C18 C19 C20 O6 -173.1(4)
C18 C19 C20 C15 2.6(6)
O5 C15 C20 O6 3.3(6)
C16 C15 C20 O6 175.0(4)
O5 C15 C20 C19 -172.8(4)
C16 C15 C20 C19 -1.1(6)
C20 O6 C21 C22 175.1(4)
C23 O7 C22 C21 128.7(7)
O6 C21 C22 O7 -66.8(6)
C22 O7 C23 C24 163.0(6)
C25' O8 C24 C23 -161.5(10)
C25 O8 C24 C23 170.5(7)
O7 C23 C24 O8 50.2(9)
C24 O8 C25 C26 -172.1(6)
C25' O8 C25 C26 102.1(18)
C27 O9 C26 C25 156.6(6)
O8 C25 C26 O9 -65.5(9)
C24 O8 C25' C26' 163.9(10)
C25 O8 C25' C26' -91(2)
C27 O9' C26' C25' -167.4(10)
O8 C25' C26' O9' 45.5(18)
C26 O9 C27 O9' -25.6(6)
C26 O9 C27 C28 78.5(7)
C26' O9' C27 O9 4.6(8)
C26' O9' C27 C28 -91.3(9)
C1 O10 C28 C27 -159.9(4)
O9 C27 C28 O10 -89.1(6)
O9' C27 C28 O10 -42.7(7)
C2 C3 C30 C29 -4.0(5)
C4 C3 C30 C29 179.1(3)
C2 C3 C30 C31 -130.4(4)
C4 C3 C30 C31 52.8(4)
C2 C3 C30 C40 120.3(4)
C4 C3 C30 C40 -56.5(4)
C29 C30 C31 C32 3.0(6)
C3 C30 C31 C32 128.8(4)
C40 C30 C31 C32 -123.4(4)
C29 C30 C31 C36 -179.7(3)
C3 C30 C31 C36 -54.0(4)
C40 C30 C31 C36 53.9(4)
C36 C31 C32 C33 -0.4(6)
C30 C31 C32 C33 176.8(4)
C31 C32 C33 C34 -0.3(7)
C32 C33 C34 C35 1.1(7)
C33 C34 C35 C36 -1.2(6)
C34 C35 C36 C31 0.5(6)
C34 C35 C36 C37 -177.2(4)
C32 C31 C36 C35 0.2(6)
C30 C31 C36 C35 -177.2(3)
C32 C31 C36 C37 178.2(4)
C30 C31 C36 C37 0.7(5)
C3 C4 C37 C38 179.6(3)
C5 C4 C37 C38 3.8(5)
C3 C4 C37 C39 54.5(4)
C5 C4 C37 C39 -121.4(4)
C3 C4 C37 C36 -54.5(4)
C5 C4 C37 C36 129.6(4)
C35 C36 C37 C38 -2.8(6)
C31 C36 C37 C38 179.4(3)
C35 C36 C37 C4 -129.1(4)
C31 C36 C37 C4 53.1(4)
C35 C36 C37 C39 123.0(4)
C31 C36 C37 C39 -54.8(4)
C38 C37 C39 C40 179.4(3)
C4 C37 C39 C40 -55.6(4)
C36 C37 C39 C40 54.1(4)
C38 C37 C39 C44 -3.2(6)
C4 C37 C39 C44 121.8(4)
C36 C37 C39 C44 -128.4(4)
C44 C39 C40 C41 -0.6(6)
C37 C39 C40 C41 177.0(3)
C44 C39 C40 C30 -177.1(3)
C37 C39 C40 C30 0.5(5)
C29 C30 C40 C39 178.9(3)
C31 C30 C40 C39 -54.9(4)
C3 C30 C40 C39 55.5(4)
C29 C30 C40 C41 2.6(5)
C31 C30 C40 C41 128.8(4)
C3 C30 C40 C41 -120.8(4)
C39 C40 C41 C42 -1.7(6)
C30 C40 C41 C42 174.4(3)
C45 O11 C42 C43 -174.4(3)
C45 O11 C42 C41 3.8(5)
C40 C41 C42 O11 -175.2(3)
C40 C41 C42 C43 2.9(6)
C66 O20 C43 C44 3.4(6)
C66 O20 C43 C42 -178.1(3)
O11 C42 C43 O20 -2.2(5)
C41 C42 C43 O20 179.5(3)
O11 C42 C43 C44 176.3(3)
C41 C42 C43 C44 -2.0(6)
O20 C43 C44 C39 178.0(4)
C42 C43 C44 C39 -0.3(6)
C40 C39 C44 C43 1.6(6)
C37 C39 C44 C43 -175.7(4)
C42 O11 C45 C46 170.2(3)
C47 O12 C46 C45 177.2(4)
O11 C45 C46 O12 -71.3(4)
C46 O12 C47 C48 -179.4(4)
C49 O13 C48 C47 -172.6(4)
O12 C47 C48 O13 -68.3(5)
C48 O13 C49 C50 175.7(4)
C51 O14 C50 C49 -178.3(4)
O13 C49 C50 O14 73.5(5)
C50 O14 C51 C52 -132.8(4)
C53 O15 C52 C51 -179.0(3)
O14 C51 C52 O15 70.6(4)
C52 O15 C53 C58 110.8(4)
C52 O15 C53 C54 -73.7(4)
O15 C53 C54 C55 -174.7(3)
C58 C53 C54 C55 0.7(6)
C53 C54 C55 C57 -0.7(5)
C53 C54 C55 C68 178.5(3)
C58 C56 C57 C55 0.9(6)
C58 C56 C57 C75 -178.9(4)
C54 C55 C57 C56 -0.1(5)
C68 C55 C57 C56 -179.4(3)
C54 C55 C57 C75 179.7(3)
C68 C55 C57 C75 0.4(4)
C59 O16 C58 C53 -23.9(7)
C59 O16 C58 C56 160.9(4)
O15 C53 C58 O16 0.5(6)
C54 C53 C58 O16 -174.9(4)
O15 C53 C58 C56 175.4(3)
C54 C53 C58 C56 0.0(6)
C57 C56 C58 O16 174.8(4)
C57 C56 C58 C53 -0.9(6)
C58 O16 C59 C60 -168.7(4)
C61 O17 C60 C59 169.0(4)
O16 C59 C60 O17 -165.9(4)
C60 O17 C61 C62 -176.5(4)
C63 O18 C62 C61 -170.5(3)
O17 C61 C62 O18 -75.4(4)
C62 O18 C63 C64 172.7(3)
C65 O19 C64 C63 -159.0(3)
O18 C63 C64 O19 -69.4(4)
C64 O19 C65 C66 -93.4(4)
C43 O20 C66 C65 -173.9(3)
O19 C65 C66 O20 64.3(4)
C19 C18 C68 C67 1.6(6)
C17 C18 C68 C67 179.9(3)
C19 C18 C68 C69 127.1(4)
C17 C18 C68 C69 -54.7(4)
C19 C18 C68 C55 -123.6(4)
C17 C18 C68 C55 54.7(4)
C54 C55 C68 C67 0.1(5)
C57 C55 C68 C67 179.4(3)
C54 C55 C68 C69 -124.6(4)
C57 C55 C68 C69 54.6(4)
C54 C55 C68 C18 125.7(4)
C57 C55 C68 C18 -55.1(4)
C67 C68 C69 C70 0.9(5)
C18 C68 C69 C70 -125.1(4)
C55 C68 C69 C70 125.8(4)
C67 C68 C69 C74 -179.9(3)
C18 C68 C69 C74 54.1(4)
C55 C68 C69 C74 -55.0(4)
C74 C69 C70 C71 1.1(6)
C68 C69 C70 C71 -179.8(4)
C69 C70 C71 C72 -1.0(6)
C70 C71 C72 C73 0.5(6)
C71 C72 C73 C74 0.0(6)
C72 C73 C74 C69 0.0(6)
C72 C73 C74 C75 179.9(4)
C70 C69 C74 C73 -0.6(6)
C68 C69 C74 C73 -179.8(3)
C70 C69 C74 C75 179.6(3)
C68 C69 C74 C75 0.4(5)
C56 C57 C75 C76 -0.6(5)
C55 C57 C75 C76 179.6(3)
C56 C57 C75 C74 124.6(4)
C55 C57 C75 C74 -55.2(4)
C56 C57 C75 C17 -125.2(4)
C55 C57 C75 C17 55.0(4)
C73 C74 C75 C76 0.0(6)
C69 C74 C75 C76 179.8(3)
C73 C74 C75 C57 -125.0(4)
C69 C74 C75 C57 54.9(4)
C73 C74 C75 C17 125.4(4)
C69 C74 C75 C17 -54.8(4)
C16 C17 C75 C76 -2.8(6)
C18 C17 C75 C76 179.8(3)
C16 C17 C75 C57 121.9(4)
C18 C17 C75 C57 -55.6(4)
C16 C17 C75 C74 -128.3(4)
C18 C17 C75 C74 54.2(4)
C82 C77 C78 C79 0.1(8)
F26 C77 C78 C79 178.2(4)
C77 C78 C79 C80 -0.2(7)
C78 C79 C80 C81 -0.3(7)
C78 C79 C80 C83 177.9(4)
C79 C80 C81 C82 0.8(8)
C83 C80 C81 C82 -177.4(5)
C78 C77 C82 C81 0.5(9)
F26 C77 C82 C81 -177.6(5)
C80 C81 C82 C77 -0.9(9)
C84 N2 C83 C80 -112.9(4)
C88 N2 C83 C80 65.4(5)
C81 C80 C83 N2 -159.1(4)
C79 C80 C83 N2 22.8(6)
C88 N2 C84 C85 0.8(6)
C83 N2 C84 C85 179.1(4)
N2 C84 C85 C86 -1.2(6)
C84 C85 C86 C87 1.0(6)
C84 C85 C86 C89 -178.8(4)
C85 C86 C87 C88 -0.5(6)
C89 C86 C87 C88 179.3(4)
C84 N2 C88 C87 -0.3(6)
C83 N2 C88 C87 -178.6(4)
C86 C87 C88 N2 0.1(6)
C85 C86 C89 C93 152.7(4)
C87 C86 C89 C93 -27.1(6)
C85 C86 C89 C90 -26.3(6)
C87 C86 C89 C90 153.9(4)
C93 C89 C90 C91 0.3(6)
C86 C89 C90 C91 179.3(4)
C92 N1 C91 C90 1.4(6)
C94 N1 C91 C90 179.4(4)
C89 C90 C91 N1 -1.0(6)
C91 N1 C92 C93 -1.0(6)
C94 N1 C92 C93 -179.0(4)
N1 C92 C93 C89 0.3(6)
C90 C89 C93 C92 0.1(6)
C86 C89 C93 C92 -178.9(4)
C91 N1 C94 C95 50.5(5)
C92 N1 C94 C95 -131.5(4)
N1 C94 C95 C97 83.7(5)
N1 C94 C95 C100 -96.2(5)
C98 C96 C97 C95 -0.4(7)
C100 C95 C97 C96 1.6(7)
C94 C95 C97 C96 -178.3(4)
C97 C96 C98 F25 179.0(4)
C97 C96 C98 C99 -1.5(8)
F25 C98 C99 C100 -178.5(4)
C96 C98 C99 C100 2.0(7)
C98 C99 C100 C95 -0.7(6)
C97 C95 C100 C99 -1.1(6)
C94 C95 C100 C99 178.8(4)
F27 C101 C102 C103 179.4(6)
C106 C101 C102 C103 -1.8(10)
C101 C102 C103 C104 -1.0(9)
C102 C103 C104 C105 2.8(8)
C102 C103 C104 C107 178.1(5)
C103 C104 C105 C106 -2.1(8)
C107 C104 C105 C106 -177.3(5)
C104 C105 C106 C101 -0.6(10)
F27 C101 C106 C105 -178.7(6)
C102 C101 C106 C105 2.5(11)
C103 C104 C107 N4 97.5(5)
C105 C104 C107 N4 -87.3(5)
C108 N4 C107 C104 154.4(4)
C112 N4 C107 C104 -28.2(6)
C112 N4 C108 C109 0.4(7)
C107 N4 C108 C109 177.8(4)
N4 C108 C109 C110 -0.3(7)
C108 C109 C110 C111 0.6(7)
C108 C109 C110 C113 -178.9(4)
C109 C110 C111 C112 -0.8(7)
C113 C110 C111 C112 178.6(5)
C108 N4 C112 C111 -0.7(8)
C107 N4 C112 C111 -178.0(5)
C110 C111 C112 N4 0.9(8)
C111 C110 C113 C117 -10.3(6)
C109 C110 C113 C117 169.1(4)
C111 C110 C113 C114 170.2(4)
C109 C110 C113 C114 -10.3(6)
C117 C113 C114 C115 4.2(6)
C110 C113 C114 C115 -176.3(4)
C116 N3 C115 C114 -3.6(6)
C118 N3 C115 C114 172.1(4)
C113 C114 C115 N3 -0.3(6)
C115 N3 C116 C117 3.5(7)
C118 N3 C116 C117 -172.3(4)
N3 C116 C117 C113 0.6(7)
C114 C113 C117 C116 -4.4(6)
C110 C113 C117 C116 176.1(4)
C116 N3 C118 C119 -115.1(5)
C115 N3 C118 C119 69.1(5)
N3 C118 C119 C124 78.7(5)
N3 C118 C119 C120 -101.0(5)
C124 C119 C120 C121 -2.1(7)
C118 C119 C120 C121 177.7(4)
C119 C120 C121 C122 -0.7(7)
C120 C121 C122 F28 -177.8(4)
C120 C121 C122 C123 3.1(9)
F28 C122 C123 C124 178.4(5)
C121 C122 C123 C124 -2.4(9)
C122 C123 C124 C119 -0.6(9)
C120 C119 C124 C123 2.8(8)
C118 C119 C124 C123 -176.9(5)
